data_1571162
loop_
_publ_author_name
'Yen, Wei-Jung'
'Liao, Jian-Hong'
'Chiu, Tzu-Hao'
'Chen, Jie-Ying'
'Chen, Yuan Jang'
'Kahlal, Samia'
'Saillard, Jean-Yves'
'Liu, C. W.'

_publ_section_title
;
 Doping effect on a two-electron silver nanocluster.
;
_journal_issue 14
_journal_name_full Nanoscale
_journal_page_first 7011
_journal_page_last 7018
_journal_paper_doi 10.1039/d4nr00326h
_journal_volume 16
_journal_year 2024
_chemical_formula_sum 'C51 H116 Ag11 Cl4 F3 O19 P8 S17'
_chemical_formula_weight 3211.58
_space_group_crystal_system monoclinic
_space_group_IT_number 14
_space_group_name_Hall '-P 2ybc'
_space_group_name_H-M_alt 'P 1 21/c 1'
_atom_sites_solution_hydrogens geom
_audit_creation_method SHELXL-2018/3
_audit_update_record
;
2024-01-22 deposited with the CCDC.	2024-03-05 downloaded from the CCDC.
;
_cell_angle_alpha 90
_cell_angle_beta 110.450(2)
_cell_angle_gamma 90
_cell_formula_units_Z 4
_cell_length_a 21.1314(12)
_cell_length_b 20.6403(11)
_cell_length_c 25.9515(14)
_cell_measurement_reflns_used 9760
_cell_measurement_temperature 100(2)
_cell_measurement_theta_max 26.96
_cell_measurement_theta_min 2.25
_cell_volume 10605.6(10)
_computing_cell_refinement 'Bruker SAINT'
_computing_data_collection 'Bruker APEX2'
_computing_data_reduction 'Bruker SAINT'
_computing_molecular_graphics 'Bruker SHELXTL'
_computing_publication_material 'Bruker SHELXTL'
_computing_structure_refinement 'SHELXL-2018/3 (Sheldrick, 2018)'
_computing_structure_solution 'SHELXS-97 (Sheldrick 2008)'
_diffrn_ambient_temperature 100(2)
_diffrn_measured_fraction_theta_full 0.989
_diffrn_measured_fraction_theta_max 0.989
_diffrn_measurement_device_type 'Bruker APEX-II CCD'
_diffrn_measurement_method '\f and \w scans'
_diffrn_radiation_type MoK\a
_diffrn_radiation_wavelength 0.71073
_diffrn_reflns_av_R_equivalents 0.0413
_diffrn_reflns_av_unetI/netI 0.0439
_diffrn_reflns_Laue_measured_fraction_full 0.989
_diffrn_reflns_Laue_measured_fraction_max 0.989
_diffrn_reflns_limit_h_max 25
_diffrn_reflns_limit_h_min -25
_diffrn_reflns_limit_k_max 23
_diffrn_reflns_limit_k_min -24
_diffrn_reflns_limit_l_max 30
_diffrn_reflns_limit_l_min -20
_diffrn_reflns_number 60351
_diffrn_reflns_point_group_measured_fraction_full 0.989
_diffrn_reflns_point_group_measured_fraction_max 0.989
_diffrn_reflns_theta_full 24.998
_diffrn_reflns_theta_max 24.998
_diffrn_reflns_theta_min 1.028
_exptl_absorpt_coefficient_mu 2.596
_exptl_absorpt_correction_T_max 0.7455
_exptl_absorpt_correction_T_min 0.5743
_exptl_absorpt_correction_type multi-scan
_exptl_absorpt_process_details SADABS
_exptl_crystal_colour red
_exptl_crystal_density_diffrn 2.011
_exptl_crystal_description prism
_exptl_crystal_F_000 6312
_exptl_crystal_size_max 0.200
_exptl_crystal_size_mid 0.080
_exptl_crystal_size_min 0.080
_refine_diff_density_max 2.864
_refine_diff_density_min -2.017
_refine_diff_density_rms 0.166
_refine_ls_extinction_method none
_refine_ls_goodness_of_fit_ref 1.053
_refine_ls_hydrogen_treatment constr
_refine_ls_matrix_type full
_refine_ls_number_parameters 1110
_refine_ls_number_reflns 18458
_refine_ls_number_restraints 402
_refine_ls_restrained_S_all 1.046
_refine_ls_R_factor_all 0.0576
_refine_ls_R_factor_gt 0.0426
_refine_ls_shift/su_max 0.001
_refine_ls_shift/su_mean 0.000
_refine_ls_structure_factor_coef Fsqd
_refine_ls_weighting_details 'w=1/[\s^2^(Fo^2^)+(0.0382P)^2^+98.2095P] where P=(Fo^2^+2Fc^2^)/3'
_refine_ls_weighting_scheme calc
_refine_ls_wR_factor_gt 0.1023
_refine_ls_wR_factor_ref 0.1128
_reflns_Friedel_coverage 0.000
_reflns_number_gt 15002
_reflns_number_total 18458
_reflns_threshold_expression 'I > 2\s(I)'
_cod_data_source_file d4nr00326h2.cif
_cod_data_source_block Ag11
_cod_depositor_comments 'Adding full bibliography for 1571162.cif.'
_cod_original_sg_symbol_H-M 'P 21/c'
_cod_database_code 1571162
_shelx_shelxl_version_number 2018/3
_shelx_space_group_comment
; 
The symmetry employed for this shelxl refinement is uniquely defined 
by the following loop, which should always be used as a source of 
symmetry information in preference to the above space-group names. 
They are only intended as comments. 
;
_shelx_estimated_absorpt_t_min 0.625
_shelx_estimated_absorpt_t_max 0.819

loop_
_space_group_symop_operation_xyz
'x, y, z'
'-x, y+1/2, -z+1/2'
'-x, -y, -z'
'x, -y-1/2, z-1/2'

loop_
_atom_site_label
_atom_site_type_symbol
_atom_site_fract_x
_atom_site_fract_y
_atom_site_fract_z
_atom_site_U_iso_or_equiv
_atom_site_adp_type
_atom_site_occupancy
_atom_site_site_symmetry_order
_atom_site_calc_flag
_atom_site_refinement_flags_posn
_atom_site_refinement_flags_adp
_atom_site_refinement_flags_occupancy
_atom_site_disorder_assembly
_atom_site_disorder_group
Ag1 Ag 0.33870(3) 0.28806(2) 0.30853(2) 0.02099(12) Uani 1 1 d . . . . .
Ag2 Ag 0.22443(3) 0.28158(2) 0.21055(2) 0.01920(12) Uani 1 1 d . . . . .
Ag3 Ag 0.20722(3) 0.28280(2) 0.31432(2) 0.01900(12) Uani 1 1 d . . . . .
Ag4 Ag 0.25391(3) 0.39597(2) 0.27982(2) 0.01855(12) Uani 1 1 d . . . . .
Ag5 Ag 0.26109(3) 0.17205(2) 0.28567(2) 0.01825(12) Uani 1 1 d . . . . .
Ag6 Ag 0.11037(3) 0.36615(3) 0.21968(2) 0.02294(13) Uani 1 1 d . . . . .
Ag7 Ag 0.34874(3) 0.19122(3) 0.22163(2) 0.02827(14) Uani 1 1 d . . . . .
Ag8 Ag 0.34480(3) 0.38376(3) 0.21255(2) 0.02760(14) Uani 1 1 d . . . . .
Ag9 Ag 0.11064(3) 0.18303(3) 0.22765(2) 0.02585(13) Uani 1 1 d . . . . .
Ag10 Ag 0.06386(3) 0.28622(3) 0.30012(2) 0.02132(12) Uani 1 1 d . . . . .
Ag11 Ag 0.47562(4) 0.28883(3) 0.29709(2) 0.03632(16) Uani 1 1 d . . . . .
Cl1 Cl 0.8573(3) 0.3699(2) 0.29960(18) 0.1136(14) Uani 1 1 d . . . . .
Cl2 Cl 0.9543(3) 0.2748(2) 0.36592(16) 0.1186(16) Uani 1 1 d . . . . .
Cl3 Cl 0.64250(16) 0.23568(12) 1.02942(13) 0.0674(8) Uani 1 1 d . . . . .
Cl4 Cl 0.65272(14) 0.37468(12) 1.02114(13) 0.0623(7) Uani 1 1 d . . . . .
S1 S 0.23684(8) 0.17455(8) 0.37823(7) 0.0184(3) Uani 1 1 d . . . . .
S2 S 0.06501(9) 0.16558(8) 0.30472(7) 0.0200(4) Uani 1 1 d . . . . .
S3 S 0.36834(9) 0.10423(9) 0.29808(8) 0.0234(4) Uani 1 1 d . . . . .
S4 S 0.44532(10) 0.23680(9) 0.37525(7) 0.0278(4) Uani 1 1 d . . . . .
S5 S 0.45683(9) 0.40952(9) 0.28396(7) 0.0256(4) Uani 1 1 d . . . . .
S6 S 0.36168(9) 0.40020(9) 0.36865(7) 0.0225(4) Uani 1 1 d . . . . .
S7 S 0.15284(9) 0.46355(8) 0.28712(7) 0.0185(3) Uani 1 1 d . . . . .
S8 S 0.15585(9) 0.34107(8) 0.37777(7) 0.0194(4) Uani 1 1 d . . . . .
S9 S 0.26087(9) 0.47455(9) 0.20418(7) 0.0233(4) Uani 1 1 d . . . . .
S10 S 0.14264(9) 0.35831(8) 0.13410(7) 0.0190(4) Uani 1 1 d . . . . .
S11 S 0.33625(9) 0.32682(9) 0.12819(7) 0.0234(4) Uani 1 1 d . . . . .
S12 S 0.45822(9) 0.22328(9) 0.21145(7) 0.0238(4) Uani 1 1 d . . . . .
S13 S 0.23895(9) 0.19836(9) 0.13914(7) 0.0227(4) Uani 1 1 d . . . . .
S14 S 0.18309(9) 0.08987(8) 0.21662(7) 0.0204(4) Uani 1 1 d . . . . .
S15 S 0.03925(9) 0.22899(9) 0.13932(7) 0.0221(4) Uani 1 1 d . . . . .
S16 S -0.01043(9) 0.34185(8) 0.21573(7) 0.0207(4) Uani 1 1 d . . . . .
S17 S 0.67133(14) 0.26773(14) 0.35510(12) 0.0353(6) Uani 0.75 1 d D . P A 1
S17B S 0.7454(4) 0.2569(4) 0.3728(3) 0.0353(6) Uani 0.25 1 d D . P B 2
P1 P 0.14805(9) 0.12949(8) 0.36332(7) 0.0171(4) Uani 1 1 d . . . . .
P2 P 0.44845(9) 0.14231(9) 0.35742(8) 0.0227(4) Uani 1 1 d . . . . .
P3 P 0.42776(9) 0.44844(9) 0.34331(7) 0.0218(4) Uani 1 1 d . . . . .
P4 P 0.13175(9) 0.43325(8) 0.35260(7) 0.0165(4) Uani 1 1 d . . . . .
P5 P 0.18456(9) 0.44605(9) 0.13686(8) 0.0226(4) Uani 1 1 d . . . . .
P6 P 0.42541(9) 0.28387(9) 0.14567(7) 0.0208(4) Uani 1 1 d . . . . .
P7 P 0.19813(10) 0.11247(9) 0.14641(7) 0.0205(4) Uani 1 1 d . . . . .
P8 P -0.03440(9) 0.26957(9) 0.15899(7) 0.0198(4) Uani 1 1 d . . . . .
F1 F 0.7564(5) 0.2060(6) 0.3165(5) 0.098(4) Uani 0.75 1 d D . P A 1
F2 F 0.7120(5) 0.2926(4) 0.2723(4) 0.081(3) Uani 0.75 1 d D . P A 1
F3 F 0.6516(6) 0.2059(5) 0.2622(5) 0.063(3) Uani 0.75 1 d D . P A 1
F1B F 0.7646(15) 0.2605(15) 0.2802(14) 0.098(4) Uani 0.25 1 d D . P B 2
F2B F 0.7598(16) 0.1596(13) 0.3131(12) 0.081(3) Uani 0.25 1 d D . P B 2
F3B F 0.6703(19) 0.2239(19) 0.2734(18) 0.063(3) Uani 0.25 1 d D . P B 2
O1 O 0.1482(2) 0.0576(2) 0.34384(18) 0.0220(10) Uani 1 1 d . . . . .
O2 O 0.1352(2) 0.1225(2) 0.41943(17) 0.0195(10) Uani 1 1 d . . . . .
O3 O 0.5149(2) 0.1312(2) 0.3444(2) 0.0261(11) Uani 1 1 d . . . . .
O4 O 0.4630(3) 0.1028(3) 0.4127(2) 0.0291(12) Uani 1 1 d . . . . .
O5 O 0.4921(2) 0.4638(2) 0.39555(19) 0.0258(11) Uani 1 1 d . . . . .
O6 O 0.4012(3) 0.5178(2) 0.32097(19) 0.0260(11) Uani 1 1 d . . . . .
O7 O 0.1651(2) 0.4811(2) 0.40248(18) 0.0221(10) Uani 1 1 d . . . . .
O8 O 0.0548(2) 0.4408(2) 0.34385(19) 0.0222(10) Uani 1 1 d . . . . .
O9 O 0.2066(3) 0.4479(3) 0.0852(2) 0.0359(14) Uani 1 1 d . . . . .
O10 O 0.1289(4) 0.4982(5) 0.1108(4) 0.0206(15) Uani 0.5 1 d D . P C 1
O10B O 0.1305(5) 0.5005(5) 0.1423(4) 0.0206(15) Uani 0.5 1 d D . P C 2
O11 O 0.4249(3) 0.2430(3) 0.0938(2) 0.0326(12) Uani 1 1 d . . . . .
O12 O 0.4798(2) 0.3383(2) 0.1518(2) 0.0276(11) Uani 1 1 d . . . . .
O13 O 0.2442(3) 0.0600(3) 0.1337(2) 0.0389(14) Uani 1 1 d D . . . .
O14 O 0.1264(3) 0.1046(2) 0.09978(19) 0.0280(12) Uani 1 1 d D . . . .
O15 O -0.0864(2) 0.3038(2) 0.10722(19) 0.0255(11) Uani 1 1 d . . . . .
O16 O -0.0731(2) 0.2136(2) 0.1771(2) 0.0244(11) Uani 1 1 d . . . . .
O17 O 0.7260(5) 0.3073(4) 0.3872(4) 0.058(2) Uani 0.75 1 d . U P A 1
O18 O 0.6073(5) 0.2964(5) 0.3297(4) 0.070(3) Uani 0.75 1 d . U P A 1
O19 O 0.6680(6) 0.2067(4) 0.3826(4) 0.060(3) Uani 0.75 1 d . U P A 1
O17B O 0.7037(15) 0.3134(14) 0.3499(13) 0.058(2) Uani 0.25 1 d . . P B 2
O18B O 0.8154(14) 0.2671(15) 0.3957(12) 0.070(3) Uani 0.25 1 d . . P B 2
O19B O 0.7214(18) 0.2065(14) 0.3965(12) 0.060(3) Uani 0.25 1 d . . P B 2
C1 C 0.1966(4) 0.0086(3) 0.3748(3) 0.0251(15) Uani 1 1 d . . . . .
H1 H 0.233041 0.029554 0.406030 0.030 Uiso 1 1 calc R U . . .
C2 C 0.2269(5) -0.0220(4) 0.3354(3) 0.0361(19) Uani 1 1 d . . . . .
H2A H 0.190801 -0.040708 0.304055 0.054 Uiso 1 1 calc R U . . .
H2B H 0.258611 -0.056230 0.354551 0.054 Uiso 1 1 calc R U . . .
H2C H 0.250926 0.011088 0.322336 0.054 Uiso 1 1 calc R U . . .
C3 C 0.1584(4) -0.0402(4) 0.3970(3) 0.0351(19) Uani 1 1 d . . . . .
H3A H 0.137536 -0.017839 0.420295 0.053 Uiso 1 1 calc R U . . .
H3B H 0.189817 -0.073200 0.418646 0.053 Uiso 1 1 calc R U . . .
H3C H 0.123171 -0.061009 0.366170 0.053 Uiso 1 1 calc R U . . .
C4 C 0.1278(3) 0.1808(3) 0.4507(3) 0.0208(14) Uani 1 1 d . . . . .
H4 H 0.118127 0.219676 0.426164 0.025 Uiso 1 1 calc R U . . .
C5 C 0.0688(4) 0.1673(5) 0.4685(3) 0.039(2) Uani 1 1 d . . . . .
H5A H 0.027859 0.162483 0.435957 0.059 Uiso 1 1 calc R U . . .
H5B H 0.063044 0.203337 0.490982 0.059 Uiso 1 1 calc R U . . .
H5C H 0.077032 0.127222 0.490056 0.059 Uiso 1 1 calc R U . . .
C6 C 0.1923(4) 0.1911(4) 0.4990(3) 0.0343(19) Uani 1 1 d . . . . .
H6A H 0.200162 0.153884 0.523922 0.051 Uiso 1 1 calc R U . . .
H6B H 0.188479 0.230563 0.518611 0.051 Uiso 1 1 calc R U . . .
H6C H 0.230227 0.195382 0.485708 0.051 Uiso 1 1 calc R U . . .
C7 C 0.5315(4) 0.0693(4) 0.3231(4) 0.0360(18) Uani 1 1 d . . . . .
H7 H 0.489778 0.051762 0.294525 0.043 Uiso 1 1 calc R U . . .
C8 C 0.5574(6) 0.0209(5) 0.3680(5) 0.066(3) Uani 1 1 d . . . . .
H8A H 0.572357 -0.017952 0.353852 0.098 Uiso 1 1 calc R U . . .
H8B H 0.521307 0.009264 0.381956 0.098 Uiso 1 1 calc R U . . .
H8C H 0.595444 0.039469 0.397926 0.098 Uiso 1 1 calc R U . . .
C9 C 0.5818(5) 0.0858(5) 0.2966(4) 0.053(3) Uani 1 1 d . . . . .
H9A H 0.562192 0.117599 0.267358 0.079 Uiso 1 1 calc R U . . .
H9B H 0.593919 0.046521 0.280971 0.079 Uiso 1 1 calc R U . . .
H9C H 0.622344 0.104074 0.324231 0.079 Uiso 1 1 calc R U . . .
C10 C 0.4142(4) 0.0984(5) 0.4412(4) 0.045(2) Uani 1 1 d . . . . .
H10 H 0.374073 0.126114 0.421942 0.053 Uiso 1 1 calc R U . . .
C11 C 0.4499(6) 0.1242(6) 0.4990(4) 0.064(3) Uani 1 1 d . . . . .
H11A H 0.490598 0.098496 0.517144 0.096 Uiso 1 1 calc R U . . .
H11B H 0.419540 0.121174 0.520128 0.096 Uiso 1 1 calc R U . . .
H11C H 0.462494 0.169581 0.497042 0.096 Uiso 1 1 calc R U . . .
C12 C 0.3930(5) 0.0298(5) 0.4387(5) 0.062(3) Uani 1 1 d . . . . .
H12A H 0.367703 0.017932 0.400459 0.094 Uiso 1 1 calc R U . . .
H12B H 0.364128 0.023978 0.460861 0.094 Uiso 1 1 calc R U . . .
H12C H 0.432953 0.002127 0.453176 0.094 Uiso 1 1 calc R U . . .
C13 C 0.5329(4) 0.4106(4) 0.4286(3) 0.0261(16) Uani 1 1 d . . . . .
H13 H 0.511435 0.368169 0.413806 0.031 Uiso 1 1 calc R U . . .
C14 C 0.6021(4) 0.4144(5) 0.4235(4) 0.050(3) Uani 1 1 d . . . . .
H14A H 0.597862 0.407402 0.385086 0.075 Uiso 1 1 calc R U . . .
H14B H 0.631457 0.381035 0.446663 0.075 Uiso 1 1 calc R U . . .
H14C H 0.621714 0.457268 0.435445 0.075 Uiso 1 1 calc R U . . .
C15 C 0.5339(4) 0.4194(4) 0.4861(3) 0.040(2) Uani 1 1 d . . . . .
H15A H 0.551990 0.462302 0.499613 0.059 Uiso 1 1 calc R U . . .
H15B H 0.562420 0.385965 0.509875 0.059 Uiso 1 1 calc R U . . .
H15C H 0.487798 0.415629 0.486472 0.059 Uiso 1 1 calc R U . . .
C16 C 0.3812(4) 0.5662(3) 0.3542(3) 0.0280(16) Uani 1 1 d . . . . .
H16 H 0.378953 0.545337 0.388316 0.034 Uiso 1 1 calc R U . . .
C17 C 0.4341(5) 0.6182(4) 0.3694(4) 0.045(2) Uani 1 1 d . . . . .
H17A H 0.477492 0.599646 0.392421 0.068 Uiso 1 1 calc R U . . .
H17B H 0.421057 0.652527 0.389778 0.068 Uiso 1 1 calc R U . . .
H17C H 0.438477 0.636384 0.335902 0.068 Uiso 1 1 calc R U . . .
C18 C 0.3128(4) 0.5908(4) 0.3200(3) 0.0361(19) Uani 1 1 d . . . . .
H18A H 0.314544 0.608969 0.285659 0.054 Uiso 1 1 calc R U . . .
H18B H 0.298741 0.624566 0.340354 0.054 Uiso 1 1 calc R U . . .
H18C H 0.280229 0.555072 0.311670 0.054 Uiso 1 1 calc R U . . .
C19 C 0.2339(4) 0.5068(4) 0.4183(3) 0.0372(19) Uani 1 1 d . . . . .
H19 H 0.249302 0.504978 0.386036 0.045 Uiso 1 1 calc R U . . .
C20 C 0.2797(5) 0.4659(5) 0.4641(4) 0.049(2) Uani 1 1 d . . . . .
H20A H 0.264345 0.467282 0.495635 0.073 Uiso 1 1 calc R U . . .
H20B H 0.325947 0.482617 0.475148 0.073 Uiso 1 1 calc R U . . .
H20C H 0.278725 0.421025 0.451468 0.073 Uiso 1 1 calc R U . . .
C21 C 0.2312(6) 0.5760(4) 0.4349(4) 0.064(3) Uani 1 1 d . . . . .
H21A H 0.200313 0.600324 0.403777 0.097 Uiso 1 1 calc R U . . .
H21B H 0.276420 0.595047 0.445763 0.097 Uiso 1 1 calc R U . . .
H21C H 0.214936 0.577902 0.465904 0.097 Uiso 1 1 calc R U . . .
C22 C 0.0227(4) 0.5060(4) 0.3286(3) 0.0286(17) Uani 1 1 d . . . . .
H22 H 0.057057 0.537788 0.325770 0.034 Uiso 1 1 calc R U . . .
C23 C -0.0319(4) 0.4989(4) 0.2738(3) 0.040(2) Uani 1 1 d . . . . .
H23A H -0.011997 0.487128 0.246235 0.060 Uiso 1 1 calc R U . . .
H23B H -0.056341 0.539984 0.263466 0.060 Uiso 1 1 calc R U . . .
H23C H -0.063372 0.464880 0.275815 0.060 Uiso 1 1 calc R U . . .
C24 C -0.0022(5) 0.5265(5) 0.3737(3) 0.053(3) Uani 1 1 d . . . . .
H24A H -0.036258 0.495582 0.376174 0.080 Uiso 1 1 calc R U . . .
H24B H -0.022280 0.569748 0.365676 0.080 Uiso 1 1 calc R U . . .
H24C H 0.035741 0.527358 0.408762 0.080 Uiso 1 1 calc R U . . .
C25 C 0.2550(5) 0.4960(5) 0.0777(3) 0.049(2) Uani 1 1 d . . . . .
H25 H 0.295789 0.497548 0.111944 0.058 Uiso 1 1 calc R U . . .
C26 C 0.2752(5) 0.4687(5) 0.0313(3) 0.052(2) Uani 1 1 d . . . . .
H26A H 0.234900 0.463798 -0.001715 0.079 Uiso 1 1 calc R U . . .
H26B H 0.296682 0.426359 0.042210 0.079 Uiso 1 1 calc R U . . .
H26C H 0.306983 0.498343 0.023620 0.079 Uiso 1 1 calc R U . . .
C27 C 0.2249(6) 0.5613(5) 0.0665(5) 0.073(3) Uani 1 1 d . . . . .
H27A H 0.182313 0.559361 0.035209 0.110 Uiso 1 1 calc R U . . .
H27B H 0.256189 0.590751 0.057834 0.110 Uiso 1 1 calc R U . . .
H27C H 0.216279 0.577175 0.099006 0.110 Uiso 1 1 calc R U . . .
C28 C 0.0909(7) 0.5278(6) 0.1411(6) 0.030(2) Uani 0.5 1 d D . P C 1
H28 H 0.111871 0.515673 0.180776 0.036 Uiso 0.5 1 calc R U P C 1
C29 C 0.0976(9) 0.6004(7) 0.1354(7) 0.039(3) Uani 0.5 1 d D . P C 1
H29A H 0.144609 0.613365 0.154443 0.059 Uiso 0.5 1 calc R U P C 1
H29B H 0.068392 0.622928 0.151827 0.059 Uiso 0.5 1 calc R U P C 1
H29C H 0.084005 0.611763 0.096419 0.059 Uiso 0.5 1 calc R U P C 1
C30 C 0.0168(6) 0.5070(9) 0.1202(7) 0.039(3) Uani 0.5 1 d D . P C 1
H30A H -0.004461 0.519777 0.081604 0.058 Uiso 0.5 1 calc R U P C 1
H30B H -0.006712 0.528142 0.142246 0.058 Uiso 0.5 1 calc R U P C 1
H30C H 0.013939 0.459913 0.123427 0.058 Uiso 0.5 1 calc R U P C 1
C28B C 0.0581(6) 0.4957(7) 0.1153(5) 0.030(2) Uani 0.5 1 d D . P C 2
H28B H 0.043662 0.451110 0.121355 0.036 Uiso 0.5 1 calc R U P C 2
C29B C 0.0385(9) 0.5067(8) 0.0539(6) 0.039(3) Uani 0.5 1 d D . P C 2
H29D H 0.051345 0.550703 0.047241 0.059 Uiso 0.5 1 calc R U P C 2
H29E H -0.010435 0.501382 0.036164 0.059 Uiso 0.5 1 calc R U P C 2
H29F H 0.061874 0.475215 0.038679 0.059 Uiso 0.5 1 calc R U P C 2
C30B C 0.0286(8) 0.5438(8) 0.1455(7) 0.039(3) Uani 0.5 1 d D . P C 2
H30D H 0.047122 0.534989 0.185056 0.058 Uiso 0.5 1 calc R U P C 2
H30E H -0.020633 0.539163 0.132322 0.058 Uiso 0.5 1 calc R U P C 2
H30F H 0.040406 0.587972 0.138416 0.058 Uiso 0.5 1 calc R U P C 2
C31 C 0.3643(5) 0.2050(4) 0.0577(4) 0.044(2) Uani 1 1 d . . . . .
H31 H 0.322717 0.222148 0.063034 0.052 Uiso 1 1 calc R U . . .
C32 C 0.3757(5) 0.1353(5) 0.0782(4) 0.059(3) Uani 1 1 d . . . . .
H32A H 0.333553 0.110849 0.062815 0.089 Uiso 1 1 calc R U . . .
H32B H 0.390330 0.134887 0.118474 0.089 Uiso 1 1 calc R U . . .
H32C H 0.410661 0.115406 0.066621 0.089 Uiso 1 1 calc R U . . .
C33 C 0.3587(6) 0.2149(5) 0.0011(4) 0.061(3) Uani 1 1 d . . . . .
H33A H 0.346347 0.260068 -0.009336 0.092 Uiso 1 1 calc R U . . .
H33B H 0.323859 0.186130 -0.022818 0.092 Uiso 1 1 calc R U . . .
H33C H 0.402124 0.205248 -0.002994 0.092 Uiso 1 1 calc R U . . .
C34 C 0.5537(4) 0.3302(4) 0.1763(3) 0.0354(18) Uani 1 1 d . . . . .
H34 H 0.564715 0.298393 0.207231 0.043 Uiso 1 1 calc R U . . .
C35 C 0.5807(5) 0.3953(7) 0.1980(6) 0.089(5) Uani 1 1 d . . . . .
H35A H 0.628492 0.391421 0.220895 0.133 Uiso 1 1 calc R U . . .
H35B H 0.555319 0.412433 0.220248 0.133 Uiso 1 1 calc R U . . .
H35C H 0.575939 0.424717 0.167294 0.133 Uiso 1 1 calc R U . . .
C36 C 0.5813(5) 0.3072(5) 0.1348(4) 0.055(3) Uani 1 1 d . . . . .
H36A H 0.555354 0.269581 0.115536 0.083 Uiso 1 1 calc R U . . .
H36B H 0.628700 0.294690 0.152912 0.083 Uiso 1 1 calc R U . . .
H36C H 0.578353 0.341848 0.108248 0.083 Uiso 1 1 calc R U . . .
C37 C 0.2335(7) -0.0107(5) 0.1396(5) 0.046(2) Uani 0.75 1 d D . P D 1
H37 H 0.196591 -0.019012 0.154489 0.056 Uiso 0.75 1 calc R U P D 1
C38 C 0.3014(10) -0.0316(10) 0.1792(13) 0.086(5) Uani 0.75 1 d D . P D 1
H38A H 0.304414 -0.078968 0.179358 0.129 Uiso 0.75 1 calc R U P D 1
H38B H 0.306805 -0.016207 0.216201 0.129 Uiso 0.75 1 calc R U P D 1
H38C H 0.337159 -0.013151 0.167736 0.129 Uiso 0.75 1 calc R U P D 1
C39 C 0.2199(7) -0.0415(6) 0.0859(5) 0.053(3) Uani 0.75 1 d D . P D 1
H39A H 0.255818 -0.030251 0.071673 0.079 Uiso 0.75 1 calc R U P D 1
H39B H 0.176416 -0.026291 0.060169 0.079 Uiso 0.75 1 calc R U P D 1
H39C H 0.218421 -0.088674 0.089836 0.079 Uiso 0.75 1 calc R U P D 1
C40 C 0.1010(6) 0.1393(6) 0.0450(4) 0.030(2) Uani 0.65 1 d D . P E 1
H40 H 0.108110 0.186902 0.051700 0.036 Uiso 0.65 1 calc R U P E 1
C41 C 0.1407(7) 0.1173(7) 0.0105(5) 0.037(2) Uani 0.65 1 d D . P E 1
H41A H 0.133058 0.070935 0.002666 0.056 Uiso 0.65 1 calc R U P E 1
H41B H 0.188914 0.124992 0.030317 0.056 Uiso 0.65 1 calc R U P E 1
H41C H 0.126239 0.141580 -0.024149 0.056 Uiso 0.65 1 calc R U P E 1
C42 C 0.0271(6) 0.1265(7) 0.0194(5) 0.042(3) Uani 0.65 1 d D . P E 1
H42A H 0.008683 0.151515 -0.014737 0.062 Uiso 0.65 1 calc R U P E 1
H42B H 0.004422 0.139500 0.044885 0.062 Uiso 0.65 1 calc R U P E 1
H42C H 0.019598 0.080237 0.011163 0.062 Uiso 0.65 1 calc R U P E 1
C37B C 0.3038(11) 0.0199(14) 0.1659(13) 0.046(2) Uani 0.25 1 d D . P D 2
H37B H 0.316622 0.042548 0.202201 0.056 Uiso 0.25 1 calc R U P D 2
C38B C 0.280(4) -0.044(3) 0.181(4) 0.086(5) Uani 0.25 1 d D . P D 2
H38D H 0.318718 -0.073967 0.193981 0.129 Uiso 0.25 1 calc R U P D 2
H38E H 0.245268 -0.062307 0.149077 0.129 Uiso 0.25 1 calc R U P D 2
H38F H 0.262174 -0.037037 0.210741 0.129 Uiso 0.25 1 calc R U P D 2
C39B C 0.3580(18) 0.0436(17) 0.1474(17) 0.053(3) Uani 0.25 1 d D . P D 2
H39D H 0.397671 0.015453 0.162099 0.079 Uiso 0.25 1 calc R U P D 2
H39E H 0.370152 0.087912 0.160653 0.079 Uiso 0.25 1 calc R U P D 2
H39F H 0.342357 0.043069 0.107128 0.079 Uiso 0.25 1 calc R U P D 2
C40B C 0.1276(11) 0.1084(9) 0.0420(6) 0.030(2) Uani 0.35 1 d D . P E 2
H40B H 0.174537 0.113915 0.041730 0.036 Uiso 0.35 1 calc R U P E 2
C41B C 0.0856(12) 0.1676(11) 0.0218(10) 0.037(2) Uani 0.35 1 d D . P E 2
H41D H 0.088182 0.180673 -0.013756 0.056 Uiso 0.35 1 calc R U P E 2
H41E H 0.102434 0.202856 0.048378 0.056 Uiso 0.35 1 calc R U P E 2
H41F H 0.038519 0.158219 0.017371 0.056 Uiso 0.35 1 calc R U P E 2
C42B C 0.0955(13) 0.0475(11) 0.0140(9) 0.042(3) Uani 0.35 1 d D . P E 2
H42D H 0.047674 0.047231 0.009949 0.062 Uiso 0.35 1 calc R U P E 2
H42E H 0.118203 0.010111 0.035975 0.062 Uiso 0.35 1 calc R U P E 2
H42F H 0.099668 0.045188 -0.022444 0.062 Uiso 0.35 1 calc R U P E 2
C43 C -0.1049(4) 0.2775(4) 0.0510(3) 0.0363(19) Uani 1 1 d . . . . .
H43 H -0.086577 0.232547 0.052595 0.044 Uiso 1 1 calc R U . . .
C44 C -0.0741(5) 0.3198(7) 0.0202(4) 0.068(3) Uani 1 1 d . . . . .
H44A H -0.094387 0.363076 0.016398 0.102 Uiso 1 1 calc R U . . .
H44B H -0.082131 0.301451 -0.016351 0.102 Uiso 1 1 calc R U . . .
H44C H -0.025374 0.323059 0.040197 0.102 Uiso 1 1 calc R U . . .
C45 C -0.1815(5) 0.2756(5) 0.0268(4) 0.050(2) Uani 1 1 d . . . . .
H45A H -0.199448 0.319255 0.027251 0.075 Uiso 1 1 calc R U . . .
H45B H -0.198637 0.246440 0.048659 0.075 Uiso 1 1 calc R U . . .
H45C H -0.195725 0.259843 -0.011210 0.075 Uiso 1 1 calc R U . . .
C46 C -0.1192(4) 0.2222(4) 0.2084(3) 0.0285(16) Uani 1 1 d . . . . .
H46 H -0.096665 0.250326 0.241089 0.034 Uiso 1 1 calc R U . . .
C47 C -0.1285(4) 0.1556(4) 0.2279(3) 0.039(2) Uani 1 1 d . . . . .
H47A H -0.151663 0.128107 0.196091 0.058 Uiso 1 1 calc R U . . .
H47B H -0.155653 0.158372 0.251648 0.058 Uiso 1 1 calc R U . . .
H47C H -0.084278 0.136916 0.248586 0.058 Uiso 1 1 calc R U . . .
C48 C -0.1844(4) 0.2538(4) 0.1732(4) 0.042(2) Uani 1 1 d . . . . .
H48A H -0.174946 0.297125 0.162236 0.063 Uiso 1 1 calc R U . . .
H48B H -0.214838 0.257407 0.194229 0.063 Uiso 1 1 calc R U . . .
H48C H -0.205883 0.227419 0.140321 0.063 Uiso 1 1 calc R U . . .
C49 C 0.6993(4) 0.2423(4) 0.3008(4) 0.052(3) Uani 0.75 1 d D U P A 1
C49B C 0.7358(18) 0.2212(13) 0.3076(8) 0.052(3) Uani 0.25 1 d D . P B 2
C50 C 0.9021(13) 0.3402(11) 0.3698(10) 0.188(10) Uani 1 1 d . U . . .
H50A H 0.929815 0.375348 0.392726 0.226 Uiso 1 1 calc R U . . .
H50B H 0.869141 0.325692 0.386710 0.226 Uiso 1 1 calc R U . . .
C51 C 0.6254(5) 0.3027(5) 0.9846(4) 0.056(3) Uani 1 1 d . . . . .
H51A H 0.648578 0.296994 0.957688 0.067 Uiso 1 1 calc R U . . .
H51B H 0.576218 0.305305 0.963956 0.067 Uiso 1 1 calc R U . . .

loop_
_atom_site_aniso_label
_atom_site_aniso_U_11
_atom_site_aniso_U_22
_atom_site_aniso_U_33
_atom_site_aniso_U_23
_atom_site_aniso_U_13
_atom_site_aniso_U_12
Ag1 0.0264(3) 0.0171(3) 0.0194(3) 0.0013(2) 0.0080(2) 0.0011(2)
Ag2 0.0274(3) 0.0160(3) 0.0147(2) 0.0006(2) 0.0081(2) 0.0004(2)
Ag3 0.0249(3) 0.0150(3) 0.0192(3) 0.0012(2) 0.0103(2) 0.0019(2)
Ag4 0.0238(3) 0.0155(3) 0.0165(2) 0.0004(2) 0.0073(2) -0.0001(2)
Ag5 0.0233(3) 0.0169(3) 0.0163(3) 0.0012(2) 0.0091(2) 0.0022(2)
Ag6 0.0262(3) 0.0276(3) 0.0169(3) -0.0033(2) 0.0099(2) -0.0069(2)
Ag7 0.0321(3) 0.0321(3) 0.0243(3) 0.0027(2) 0.0145(3) -0.0034(3)
Ag8 0.0300(3) 0.0355(3) 0.0167(3) -0.0027(2) 0.0073(2) 0.0036(2)
Ag9 0.0321(3) 0.0298(3) 0.0161(3) 0.0010(2) 0.0090(2) 0.0061(2)
Ag10 0.0253(3) 0.0191(3) 0.0201(3) -0.0023(2) 0.0086(2) -0.0015(2)
Ag11 0.0579(4) 0.0321(3) 0.0236(3) -0.0013(3) 0.0200(3) -0.0049(3)
Cl1 0.160(4) 0.084(3) 0.108(3) 0.007(2) 0.061(3) 0.010(3)
Cl2 0.159(4) 0.093(3) 0.069(2) 0.002(2) -0.003(2) 0.012(3)
Cl3 0.094(2) 0.0345(13) 0.087(2) -0.0022(13) 0.0492(18) -0.0148(13)
Cl4 0.0707(17) 0.0364(13) 0.096(2) 0.0018(13) 0.0488(16) -0.0083(12)
S1 0.0247(9) 0.0189(9) 0.0132(8) 0.0022(7) 0.0086(7) 0.0017(7)
S2 0.0265(9) 0.0169(9) 0.0157(8) -0.0004(7) 0.0064(7) -0.0019(7)
S3 0.0234(9) 0.0192(9) 0.0282(10) 0.0030(8) 0.0097(8) 0.0035(7)
S4 0.0384(11) 0.0253(10) 0.0174(9) 0.0020(8) 0.0067(8) 0.0036(8)
S5 0.0286(10) 0.0313(11) 0.0177(9) -0.0035(8) 0.0092(8) -0.0013(8)
S6 0.0262(9) 0.0241(9) 0.0163(8) -0.0018(7) 0.0065(7) -0.0016(7)
S7 0.0257(9) 0.0164(9) 0.0133(8) 0.0004(7) 0.0068(7) -0.0003(7)
S8 0.0293(9) 0.0124(8) 0.0152(8) 0.0011(7) 0.0061(7) 0.0012(7)
S9 0.0334(10) 0.0190(9) 0.0197(9) -0.0010(7) 0.0122(8) -0.0052(8)
S10 0.0260(9) 0.0160(9) 0.0149(8) 0.0012(7) 0.0071(7) -0.0035(7)
S11 0.0252(9) 0.0250(10) 0.0180(9) -0.0013(7) 0.0049(7) -0.0009(8)
S12 0.0286(9) 0.0213(9) 0.0228(9) 0.0019(7) 0.0105(8) 0.0020(8)
S13 0.0337(10) 0.0201(9) 0.0190(9) 0.0002(7) 0.0153(8) -0.0065(8)
S14 0.0349(10) 0.0141(8) 0.0158(8) 0.0013(7) 0.0132(7) -0.0020(7)
S15 0.0289(9) 0.0208(9) 0.0177(8) -0.0005(7) 0.0094(7) 0.0015(7)
S16 0.0244(9) 0.0160(9) 0.0215(9) -0.0036(7) 0.0077(7) -0.0014(7)
S17 0.0360(14) 0.0378(15) 0.0350(14) -0.0052(12) 0.0160(12) -0.0039(12)
S17B 0.0360(14) 0.0378(15) 0.0350(14) -0.0052(12) 0.0160(12) -0.0039(12)
P1 0.0270(9) 0.0134(9) 0.0117(8) -0.0008(7) 0.0078(7) -0.0009(7)
P2 0.0234(9) 0.0234(10) 0.0220(9) 0.0059(8) 0.0088(8) 0.0048(8)
P3 0.0279(10) 0.0208(10) 0.0151(9) -0.0022(7) 0.0056(8) -0.0021(8)
P4 0.0254(9) 0.0125(9) 0.0113(8) 0.0003(7) 0.0060(7) 0.0019(7)
P5 0.0192(9) 0.0159(9) 0.0309(10) 0.0071(8) 0.0066(8) -0.0001(7)
P6 0.0234(9) 0.0231(10) 0.0179(9) -0.0007(8) 0.0098(7) -0.0030(8)
P7 0.0347(10) 0.0143(9) 0.0180(9) -0.0006(7) 0.0161(8) -0.0011(8)
P8 0.0240(9) 0.0179(9) 0.0168(9) -0.0005(7) 0.0064(7) -0.0008(7)
F1 0.092(7) 0.102(8) 0.116(9) 0.019(6) 0.056(7) 0.046(6)
F2 0.108(7) 0.076(6) 0.082(6) -0.012(5) 0.062(6) -0.018(5)
F3 0.098(8) 0.046(7) 0.052(6) -0.022(4) 0.034(6) -0.007(5)
F1B 0.092(7) 0.102(8) 0.116(9) 0.019(6) 0.056(7) 0.046(6)
F2B 0.108(7) 0.076(6) 0.082(6) -0.012(5) 0.062(6) -0.018(5)
F3B 0.098(8) 0.046(7) 0.052(6) -0.022(4) 0.034(6) -0.007(5)
O1 0.034(3) 0.014(2) 0.016(2) 0.0021(19) 0.006(2) 0.002(2)
O2 0.034(3) 0.015(2) 0.011(2) -0.0002(18) 0.009(2) -0.001(2)
O3 0.021(3) 0.029(3) 0.028(3) 0.002(2) 0.009(2) 0.003(2)
O4 0.029(3) 0.033(3) 0.028(3) 0.014(2) 0.014(2) 0.012(2)
O5 0.028(3) 0.026(3) 0.021(3) -0.003(2) 0.006(2) -0.003(2)
O6 0.039(3) 0.021(3) 0.018(2) 0.000(2) 0.010(2) 0.001(2)
O7 0.038(3) 0.017(2) 0.009(2) -0.0045(19) 0.004(2) 0.000(2)
O8 0.026(3) 0.018(2) 0.023(3) 0.005(2) 0.010(2) 0.004(2)
O9 0.036(3) 0.043(3) 0.019(3) 0.013(2) -0.003(2) -0.022(3)
O10 0.026(3) 0.018(3) 0.019(4) 0.005(4) 0.009(4) 0.002(3)
O10B 0.026(3) 0.018(3) 0.019(4) 0.005(4) 0.009(4) 0.002(3)
O11 0.028(3) 0.043(3) 0.032(3) -0.011(3) 0.016(2) -0.008(2)
O12 0.024(3) 0.028(3) 0.031(3) 0.004(2) 0.010(2) -0.002(2)
O13 0.059(4) 0.033(3) 0.040(3) 0.011(3) 0.037(3) 0.017(3)
O14 0.048(3) 0.025(3) 0.015(2) 0.000(2) 0.016(2) -0.010(2)
O15 0.030(3) 0.025(3) 0.019(2) -0.002(2) 0.006(2) 0.002(2)
O16 0.031(3) 0.022(3) 0.022(3) -0.005(2) 0.011(2) -0.006(2)
O17 0.055(6) 0.038(4) 0.063(6) -0.007(5) -0.002(5) -0.005(4)
O18 0.047(5) 0.081(6) 0.059(6) -0.029(5) -0.009(4) 0.033(5)
O19 0.086(7) 0.050(5) 0.055(5) 0.017(4) 0.038(6) -0.003(6)
O17B 0.055(6) 0.038(4) 0.063(6) -0.007(5) -0.002(5) -0.005(4)
O18B 0.047(5) 0.081(6) 0.059(6) -0.029(5) -0.009(4) 0.033(5)
O19B 0.086(7) 0.050(5) 0.055(5) 0.017(4) 0.038(6) -0.003(6)
C1 0.033(4) 0.019(4) 0.020(4) 0.002(3) 0.005(3) 0.004(3)
C2 0.060(6) 0.028(4) 0.021(4) -0.001(3) 0.016(4) 0.009(4)
C3 0.041(5) 0.029(4) 0.031(4) 0.011(3) 0.007(4) -0.003(4)
C4 0.029(4) 0.021(4) 0.014(3) -0.005(3) 0.010(3) 0.002(3)
C5 0.038(4) 0.056(6) 0.031(4) -0.017(4) 0.022(4) -0.011(4)
C6 0.031(4) 0.058(6) 0.018(4) -0.017(4) 0.012(3) -0.005(4)
C7 0.018(4) 0.044(5) 0.044(5) -0.010(4) 0.008(3) 0.003(3)
C8 0.070(7) 0.049(6) 0.098(8) 0.021(5) 0.055(7) 0.026(5)
C9 0.054(6) 0.057(6) 0.064(6) 0.006(5) 0.041(5) 0.020(5)
C10 0.032(4) 0.070(6) 0.038(4) 0.029(4) 0.021(4) 0.017(4)
C11 0.070(7) 0.088(8) 0.040(5) 0.015(5) 0.029(5) 0.020(6)
C12 0.045(6) 0.075(6) 0.070(7) 0.026(6) 0.024(5) -0.004(5)
C13 0.025(4) 0.028(4) 0.022(3) -0.006(3) 0.004(3) 0.003(3)
C14 0.024(4) 0.078(7) 0.046(5) -0.029(5) 0.010(4) -0.007(4)
C15 0.043(5) 0.048(5) 0.024(4) 0.005(4) 0.008(4) 0.026(4)
C16 0.051(4) 0.018(4) 0.018(3) -0.003(3) 0.017(3) -0.003(3)
C17 0.064(6) 0.028(5) 0.041(5) -0.008(4) 0.015(4) -0.012(4)
C18 0.053(5) 0.022(4) 0.035(4) 0.000(3) 0.017(4) 0.008(4)
C19 0.053(5) 0.035(4) 0.022(4) -0.009(3) 0.012(3) -0.022(4)
C20 0.049(5) 0.053(6) 0.034(5) -0.016(4) 0.001(4) -0.004(4)
C21 0.105(9) 0.029(4) 0.041(6) -0.003(4) 0.002(6) -0.021(5)
C22 0.036(4) 0.025(4) 0.025(4) 0.006(3) 0.011(3) 0.014(3)
C23 0.052(5) 0.039(5) 0.025(4) 0.005(4) 0.008(3) 0.022(4)
C24 0.067(7) 0.063(6) 0.028(4) -0.002(4) 0.014(4) 0.038(5)
C25 0.055(6) 0.061(5) 0.023(4) 0.013(4) 0.005(4) -0.038(4)
C26 0.061(6) 0.069(6) 0.025(4) 0.014(4) 0.011(4) -0.036(5)
C27 0.095(9) 0.054(5) 0.075(8) 0.016(6) 0.035(7) -0.031(5)
C28 0.028(5) 0.031(6) 0.029(5) 0.008(4) 0.007(4) 0.009(4)
C29 0.044(7) 0.034(5) 0.028(5) -0.009(5) -0.003(5) 0.008(5)
C30 0.031(5) 0.039(8) 0.048(8) 0.008(5) 0.017(6) 0.008(5)
C28B 0.028(5) 0.031(6) 0.029(5) 0.008(4) 0.007(4) 0.009(4)
C29B 0.044(7) 0.034(5) 0.028(5) -0.009(5) -0.003(5) 0.008(5)
C30B 0.031(5) 0.039(8) 0.048(8) 0.008(5) 0.017(6) 0.008(5)
C31 0.039(5) 0.046(5) 0.048(5) -0.011(4) 0.016(4) 0.003(4)
C32 0.059(6) 0.054(5) 0.054(6) -0.006(5) 0.006(5) -0.006(5)
C33 0.073(7) 0.062(7) 0.039(5) -0.012(5) 0.006(5) 0.004(6)
C34 0.026(4) 0.047(5) 0.033(4) 0.008(4) 0.010(3) -0.003(3)
C35 0.045(6) 0.122(10) 0.107(10) -0.077(9) 0.036(7) -0.038(7)
C36 0.038(5) 0.065(7) 0.072(7) -0.025(5) 0.031(5) -0.012(5)
C37 0.072(6) 0.031(5) 0.044(6) 0.007(4) 0.030(5) 0.018(5)
C38 0.094(12) 0.045(9) 0.090(10) 0.022(8) -0.006(10) -0.003(8)
C39 0.072(7) 0.028(6) 0.063(7) -0.008(5) 0.029(6) 0.007(5)
C40 0.041(6) 0.041(7) 0.009(4) 0.003(4) 0.009(4) -0.008(4)
C41 0.048(6) 0.046(6) 0.019(5) 0.005(5) 0.014(5) -0.003(5)
C42 0.050(6) 0.052(6) 0.019(5) -0.002(5) 0.008(4) -0.009(5)
C37B 0.072(6) 0.031(5) 0.044(6) 0.007(4) 0.030(5) 0.018(5)
C38B 0.094(12) 0.045(9) 0.090(10) 0.022(8) -0.006(10) -0.003(8)
C39B 0.072(7) 0.028(6) 0.063(7) -0.008(5) 0.029(6) 0.007(5)
C40B 0.041(6) 0.041(7) 0.009(4) 0.003(4) 0.009(4) -0.008(4)
C41B 0.048(6) 0.046(6) 0.019(5) 0.005(5) 0.014(5) -0.003(5)
C42B 0.050(6) 0.052(6) 0.019(5) -0.002(5) 0.008(4) -0.009(5)
C43 0.040(4) 0.046(5) 0.017(3) -0.007(3) 0.003(3) 0.008(4)
C44 0.045(6) 0.126(10) 0.032(5) 0.021(6) 0.013(4) 0.003(6)
C45 0.042(4) 0.064(7) 0.034(5) -0.009(5) 0.002(4) 0.001(4)
C46 0.028(4) 0.035(4) 0.028(4) -0.006(3) 0.015(3) -0.011(3)
C47 0.037(5) 0.046(5) 0.034(5) 0.011(4) 0.013(4) -0.008(4)
C48 0.037(4) 0.044(5) 0.051(5) 0.009(4) 0.023(4) 0.000(4)
C49 0.066(7) 0.054(7) 0.036(6) -0.002(5) 0.020(6) 0.033(6)
C49B 0.066(7) 0.054(7) 0.036(6) -0.002(5) 0.020(6) 0.033(6)
C50 0.201(13) 0.164(12) 0.172(12) 0.033(9) 0.030(9) 0.028(9)
C51 0.052(6) 0.067(7) 0.040(5) -0.002(5) 0.006(5) -0.012(5)

loop_
_atom_type_symbol
_atom_type_description
_atom_type_scat_dispersion_real
_atom_type_scat_dispersion_imag
_atom_type_scat_source
C C 0.0033 0.0016 'International Tables Vol C Tables 4.2.6.8 and 6.1.1.4'
H H 0.0000 0.0000 'International Tables Vol C Tables 4.2.6.8 and 6.1.1.4'
O O 0.0106 0.0060 'International Tables Vol C Tables 4.2.6.8 and 6.1.1.4'
P P 0.1023 0.0942 'International Tables Vol C Tables 4.2.6.8 and 6.1.1.4'
S S 0.1246 0.1234 'International Tables Vol C Tables 4.2.6.8 and 6.1.1.4'
Ag Ag -0.8971 1.1015 'International Tables Vol C Tables 4.2.6.8 and 6.1.1.4'
F F 0.0171 0.0103 'International Tables Vol C Tables 4.2.6.8 and 6.1.1.4'
Cl Cl 0.1484 0.1585 'International Tables Vol C Tables 4.2.6.8 and 6.1.1.4'

loop_
_geom_angle_atom_site_label_1
_geom_angle_atom_site_label_2
_geom_angle_atom_site_label_3
_geom_angle
_geom_angle_site_symmetry_1
_geom_angle_site_symmetry_3
_geom_angle_publ_flag
S4 Ag1 S6 91.45(6) . . ?
S4 Ag1 Ag4 147.89(5) . . ?
S6 Ag1 Ag4 56.44(4) . . ?
S4 Ag1 Ag2 150.00(5) . . ?
S6 Ag1 Ag2 118.51(4) . . ?
Ag4 Ag1 Ag2 62.080(18) . . ?
S4 Ag1 Ag3 126.81(5) . . ?
S6 Ag1 Ag3 89.10(4) . . ?
Ag4 Ag1 Ag3 59.702(18) . . ?
Ag2 Ag1 Ag3 60.143(18) . . ?
S4 Ag1 Ag5 95.78(5) . . ?
S6 Ag1 Ag5 143.59(4) . . ?
Ag4 Ag1 Ag5 110.27(2) . . ?
Ag2 Ag1 Ag5 61.615(18) . . ?
Ag3 Ag1 Ag5 58.324(17) . . ?
S4 Ag1 Ag11 54.26(5) . . ?
S6 Ag1 Ag11 93.81(4) . . ?
Ag4 Ag1 Ag11 121.26(2) . . ?
Ag2 Ag1 Ag11 117.33(2) . . ?
Ag3 Ag1 Ag11 176.90(3) . . ?
Ag5 Ag1 Ag11 119.19(2) . . ?
S4 Ag1 Ag7 87.54(5) . . ?
S6 Ag1 Ag7 157.39(4) . . ?
Ag4 Ag1 Ag7 121.67(2) . . ?
Ag2 Ag1 Ag7 64.323(19) . . ?
Ag3 Ag1 Ag7 109.49(2) . . ?
Ag5 Ag1 Ag7 58.841(17) . . ?
Ag11 Ag1 Ag7 67.429(19) . . ?
S4 Ag1 Ag8 121.13(5) . . ?
S6 Ag1 Ag8 82.82(4) . . ?
Ag4 Ag1 Ag8 59.937(17) . . ?
Ag2 Ag1 Ag8 65.552(18) . . ?
Ag3 Ag1 Ag8 111.69(2) . . ?
Ag5 Ag1 Ag8 122.10(2) . . ?
Ag11 Ag1 Ag8 67.693(19) . . ?
Ag7 Ag1 Ag8 78.440(19) . . ?
S13 Ag2 S10 93.96(6) . . ?
S13 Ag2 Ag1 113.07(5) . . ?
S10 Ag2 Ag1 140.49(4) . . ?
S13 Ag2 Ag3 139.57(4) . . ?
S10 Ag2 Ag3 115.98(4) . . ?
Ag1 Ag2 Ag3 59.996(18) . . ?
S13 Ag2 Ag4 156.70(4) . . ?
S10 Ag2 Ag4 85.42(4) . . ?
Ag1 Ag2 Ag4 58.266(17) . . ?
Ag3 Ag2 Ag4 58.409(17) . . ?
S13 Ag2 Ag5 83.97(4) . . ?
S10 Ag2 Ag5 156.49(4) . . ?
Ag1 Ag2 Ag5 59.407(18) . . ?
Ag3 Ag2 Ag5 57.567(17) . . ?
Ag4 Ag2 Ag5 105.55(2) . . ?
S13 Ag2 Ag6 136.07(5) . . ?
S10 Ag2 Ag6 52.45(4) . . ?
Ag1 Ag2 Ag6 110.61(2) . . ?
Ag3 Ag2 Ag6 63.582(17) . . ?
Ag4 Ag2 Ag6 59.378(17) . . ?
Ag5 Ag2 Ag6 115.17(2) . . ?
S13 Ag2 Ag7 51.49(4) . . ?
S10 Ag2 Ag7 136.56(4) . . ?
Ag1 Ag2 Ag7 61.584(18) . . ?
Ag3 Ag2 Ag7 107.30(2) . . ?
Ag4 Ag2 Ag7 115.69(2) . . ?
Ag5 Ag2 Ag7 57.347(17) . . ?
Ag6 Ag2 Ag7 170.81(2) . . ?
S13 Ag2 Ag8 98.64(4) . . ?
S10 Ag2 Ag8 85.83(4) . . ?
Ag1 Ag2 Ag8 62.855(18) . . ?
Ag3 Ag2 Ag8 109.49(2) . . ?
Ag4 Ag2 Ag8 58.064(17) . . ?
Ag5 Ag2 Ag8 117.66(2) . . ?
Ag6 Ag2 Ag8 105.03(2) . . ?
Ag7 Ag2 Ag8 76.278(19) . . ?
S13 Ag2 Ag9 87.82(4) . . ?
S10 Ag2 Ag9 98.85(4) . . ?
Ag1 Ag2 Ag9 109.97(2) . . ?
Ag3 Ag2 Ag9 62.401(17) . . ?
Ag4 Ag2 Ag9 115.33(2) . . ?
Ag5 Ag2 Ag9 57.721(17) . . ?
Ag6 Ag2 Ag9 73.102(18) . . ?
Ag7 Ag2 Ag9 104.27(2) . . ?
Ag8 Ag2 Ag9 171.79(2) . . ?
S8 Ag3 S1 93.01(5) . . ?
S8 Ag3 Ag5 149.89(4) . . ?
S1 Ag3 Ag5 57.13(4) . . ?
S8 Ag3 Ag4 95.13(4) . . ?
S1 Ag3 Ag4 147.93(4) . . ?
Ag5 Ag3 Ag4 112.26(2) . . ?
S8 Ag3 Ag1 131.13(4) . . ?
S1 Ag3 Ag1 92.45(4) . . ?
Ag5 Ag3 Ag1 60.997(18) . . ?
Ag4 Ag3 Ag1 59.354(18) . . ?
S8 Ag3 Ag2 146.66(4) . . ?
S1 Ag3 Ag2 119.47(4) . . ?
Ag5 Ag3 Ag2 62.438(18) . . ?
Ag4 Ag3 Ag2 61.860(18) . . ?
Ag1 Ag3 Ag2 59.862(18) . . ?
S8 Ag3 Ag10 54.36(4) . . ?
S1 Ag3 Ag10 95.99(4) . . ?
Ag5 Ag3 Ag10 119.44(2) . . ?
Ag4 Ag3 Ag10 113.88(2) . . ?
Ag1 Ag3 Ag10 169.72(2) . . ?
Ag2 Ag3 Ag10 110.56(2) . . ?
S8 Ag3 Ag6 86.46(4) . . ?
S1 Ag3 Ag6 152.04(4) . . ?
Ag5 Ag3 Ag6 117.62(2) . . ?
Ag4 Ag3 Ag6 59.624(17) . . ?
Ag1 Ag3 Ag6 108.88(2) . . ?
Ag2 Ag3 Ag6 61.512(17) . . ?
Ag10 Ag3 Ag6 61.297(17) . . ?
S8 Ag3 Ag9 116.32(4) . . ?
S1 Ag3 Ag9 81.64(4) . . ?
Ag5 Ag3 Ag9 60.099(18) . . ?
Ag4 Ag3 Ag9 121.39(2) . . ?
Ag1 Ag3 Ag9 112.53(2) . . ?
Ag2 Ag3 Ag9 65.780(18) . . ?
Ag10 Ag3 Ag9 63.177(17) . . ?
Ag6 Ag3 Ag9 73.676(18) . . ?
S9 Ag4 S7 89.14(6) . . ?
S9 Ag4 S6 112.62(6) . . ?
S7 Ag4 S6 113.60(6) . . ?
S9 Ag4 Ag1 120.06(5) . . ?
S7 Ag4 Ag1 150.61(4) . . ?
S6 Ag4 Ag1 60.75(4) . . ?
S9 Ag4 Ag3 152.13(5) . . ?
S7 Ag4 Ag3 91.94(4) . . ?
S6 Ag4 Ag3 92.38(4) . . ?
Ag1 Ag4 Ag3 60.944(18) . . ?
S9 Ag4 Ag2 95.56(4) . . ?
S7 Ag4 Ag2 118.40(4) . . ?
S6 Ag4 Ag2 120.39(4) . . ?
Ag1 Ag4 Ag2 59.654(18) . . ?
Ag3 Ag4 Ag2 59.731(18) . . ?
S9 Ag4 Ag6 92.86(4) . . ?
S7 Ag4 Ag6 55.56(4) . . ?
S6 Ag4 Ag6 152.97(4) . . ?
Ag1 Ag4 Ag6 114.84(2) . . ?
Ag3 Ag4 Ag6 65.378(19) . . ?
Ag2 Ag4 Ag6 62.861(18) . . ?
S9 Ag4 Ag8 53.05(4) . . ?
S7 Ag4 Ag8 141.88(4) . . ?
S6 Ag4 Ag8 88.77(4) . . ?
Ag1 Ag4 Ag8 67.025(19) . . ?
Ag3 Ag4 Ag8 118.73(2) . . ?
Ag2 Ag4 Ag8 67.450(18) . . ?
Ag6 Ag4 Ag8 114.85(2) . . ?
S3 Ag5 S14 92.85(6) . . ?
S3 Ag5 S1 109.84(6) . . ?
S14 Ag5 S1 111.38(5) . . ?
S3 Ag5 Ag3 146.93(5) . . ?
S14 Ag5 Ag3 120.22(4) . . ?
S1 Ag5 Ag3 60.54(4) . . ?
S3 Ag5 Ag1 90.76(4) . . ?
S14 Ag5 Ag1 150.97(4) . . ?
S1 Ag5 Ag1 94.31(4) . . ?
Ag3 Ag5 Ag1 60.678(18) . . ?
S3 Ag5 Ag2 121.39(4) . . ?
S14 Ag5 Ag2 95.11(4) . . ?
S1 Ag5 Ag2 120.43(4) . . ?
Ag3 Ag5 Ag2 59.995(18) . . ?
Ag1 Ag5 Ag2 58.978(18) . . ?
S3 Ag5 Ag7 56.00(4) . . ?
S14 Ag5 Ag7 94.11(4) . . ?
S1 Ag5 Ag7 152.21(4) . . ?
Ag3 Ag5 Ag7 116.34(2) . . ?
Ag1 Ag5 Ag7 64.529(19) . . ?
Ag2 Ag5 Ag7 65.535(19) . . ?
S3 Ag5 Ag9 145.95(5) . . ?
S14 Ag5 Ag9 53.11(4) . . ?
S1 Ag5 Ag9 86.94(4) . . ?
Ag3 Ag5 Ag9 67.111(19) . . ?
Ag1 Ag5 Ag9 118.13(2) . . ?
Ag2 Ag5 Ag9 67.609(18) . . ?
Ag7 Ag5 Ag9 118.32(2) . . ?
S10 Ag6 S16 121.21(6) . . ?
S10 Ag6 S7 119.98(6) . . ?
S16 Ag6 S7 106.33(6) . . ?
S10 Ag6 Ag4 86.30(4) . . ?
S16 Ag6 Ag4 152.32(4) . . ?
S7 Ag6 Ag4 55.64(4) . . ?
S10 Ag6 Ag2 55.69(4) . . ?
S16 Ag6 Ag2 133.34(4) . . ?
S7 Ag6 Ag2 113.38(4) . . ?
Ag4 Ag6 Ag2 57.761(17) . . ?
S10 Ag6 Ag10 143.48(4) . . ?
S16 Ag6 Ag10 51.25(4) . . ?
S7 Ag6 Ag10 94.27(4) . . ?
Ag4 Ag6 Ag10 105.42(2) . . ?
Ag2 Ag6 Ag10 101.19(2) . . ?
S10 Ag6 Ag3 110.54(4) . . ?
S16 Ag6 Ag3 107.11(4) . . ?
S7 Ag6 Ag3 85.37(4) . . ?
Ag4 Ag6 Ag3 54.998(17) . . ?
Ag2 Ag6 Ag3 54.906(16) . . ?
Ag10 Ag6 Ag3 56.351(17) . . ?
S12 Ag7 S13 119.87(6) . . ?
S12 Ag7 S3 110.85(6) . . ?
S13 Ag7 S3 122.39(6) . . ?
S12 Ag7 Ag5 152.77(5) . . ?
S13 Ag7 Ag5 85.05(4) . . ?
S3 Ag7 Ag5 55.58(4) . . ?
S12 Ag7 Ag1 102.02(5) . . ?
S13 Ag7 Ag1 107.58(5) . . ?
S3 Ag7 Ag1 85.57(4) . . ?
Ag5 Ag7 Ag1 56.630(17) . . ?
S12 Ag7 Ag2 127.19(5) . . ?
S13 Ag7 Ag2 53.49(4) . . ?
S3 Ag7 Ag2 112.57(4) . . ?
Ag5 Ag7 Ag2 57.118(17) . . ?
Ag1 Ag7 Ag2 54.094(17) . . ?
S12 Ag7 Ag11 47.87(4) . . ?
S13 Ag7 Ag11 139.14(5) . . ?
S3 Ag7 Ag11 94.99(5) . . ?
Ag5 Ag7 Ag11 106.50(2) . . ?
Ag1 Ag7 Ag11 55.354(18) . . ?
Ag2 Ag7 Ag11 99.63(2) . . ?
S11 Ag8 S5 121.50(6) . . ?
S11 Ag8 S9 116.71(6) . . ?
S5 Ag8 S9 111.02(6) . . ?
S11 Ag8 Ag4 134.16(5) . . ?
S5 Ag8 Ag4 100.49(4) . . ?
S9 Ag8 Ag4 54.67(4) . . ?
S11 Ag8 Ag1 112.92(5) . . ?
S5 Ag8 Ag1 80.81(5) . . ?
S9 Ag8 Ag1 107.69(4) . . ?
Ag4 Ag8 Ag1 53.038(16) . . ?
S11 Ag8 Ag2 82.09(5) . . ?
S5 Ag8 Ag2 132.39(5) . . ?
S9 Ag8 Ag2 87.63(4) . . ?
Ag4 Ag8 Ag2 54.486(16) . . ?
Ag1 Ag8 Ag2 51.593(16) . . ?
S15 Ag9 S2 120.92(6) . . ?
S15 Ag9 S14 112.73(6) . . ?
S2 Ag9 S14 113.14(6) . . ?
S15 Ag9 Ag5 133.89(5) . . ?
S2 Ag9 Ag5 102.77(4) . . ?
S14 Ag9 Ag5 54.98(4) . . ?
S15 Ag9 Ag3 116.15(5) . . ?
S2 Ag9 Ag3 82.06(4) . . ?
S14 Ag9 Ag3 107.77(5) . . ?
Ag5 Ag9 Ag3 52.790(16) . . ?
S15 Ag9 Ag10 94.36(4) . . ?
S2 Ag9 Ag10 49.66(4) . . ?
S14 Ag9 Ag10 152.75(4) . . ?
Ag5 Ag9 Ag10 104.11(2) . . ?
Ag3 Ag9 Ag10 54.150(16) . . ?
S15 Ag9 Ag2 82.81(5) . . ?
S2 Ag9 Ag2 133.75(4) . . ?
S14 Ag9 Ag2 87.43(4) . . ?
Ag5 Ag9 Ag2 54.670(16) . . ?
Ag3 Ag9 Ag2 51.819(16) . . ?
Ag10 Ag9 Ag2 93.31(2) . . ?
S16 Ag10 S2 119.76(6) . . ?
S16 Ag10 S8 124.67(6) . . ?
S2 Ag10 S8 114.68(6) . . ?
S16 Ag10 Ag3 115.48(4) . . ?
S2 Ag10 Ag3 88.71(4) . . ?
S8 Ag10 Ag3 55.63(4) . . ?
S16 Ag10 Ag6 53.70(4) . . ?
S2 Ag10 Ag6 124.59(4) . . ?
S8 Ag10 Ag6 87.81(4) . . ?
Ag3 Ag10 Ag6 62.352(17) . . ?
S16 Ag10 Ag9 91.10(4) . . ?
S2 Ag10 Ag9 50.71(4) . . ?
S8 Ag10 Ag9 117.07(4) . . ?
Ag3 Ag10 Ag9 62.673(17) . . ?
Ag6 Ag10 Ag9 73.876(18) . . ?
S12 Ag11 S5 116.31(6) . . ?
S12 Ag11 S4 118.25(6) . . ?
S5 Ag11 S4 116.64(6) . . ?
S12 Ag11 Ag1 103.62(5) . . ?
S5 Ag11 Ag1 84.68(5) . . ?
S4 Ag11 Ag1 53.56(5) . . ?
S12 Ag11 Ag7 47.63(4) . . ?
S5 Ag11 Ag7 117.02(5) . . ?
S4 Ag11 Ag7 80.91(5) . . ?
Ag1 Ag11 Ag7 57.217(18) . . ?
P1 S1 Ag5 106.42(8) . . ?
P1 S1 Ag3 105.21(8) . . ?
Ag5 S1 Ag3 62.33(4) . . ?
P1 S2 Ag10 113.31(9) . . ?
P1 S2 Ag9 100.18(8) . . ?
Ag10 S2 Ag9 79.63(5) . . ?
P2 S3 Ag5 110.54(9) . . ?
P2 S3 Ag7 100.47(9) . . ?
Ag5 S3 Ag7 68.42(5) . . ?
P2 S4 Ag1 109.84(10) . . ?
P2 S4 Ag11 100.76(9) . . ?
Ag1 S4 Ag11 72.19(5) . . ?
P3 S5 Ag8 100.89(9) . . ?
P3 S5 Ag11 111.44(9) . . ?
Ag8 S5 Ag11 87.35(6) . . ?
P3 S6 Ag4 102.67(9) . . ?
P3 S6 Ag1 103.78(8) . . ?
Ag4 S6 Ag1 62.81(4) . . ?
P4 S7 Ag6 101.67(8) . . ?
P4 S7 Ag4 108.97(8) . . ?
Ag6 S7 Ag4 68.80(4) . . ?
P4 S8 Ag10 97.32(8) . . ?
P4 S8 Ag3 110.47(8) . . ?
Ag10 S8 Ag3 70.02(5) . . ?
P5 S9 Ag8 100.55(9) . . ?
P5 S9 Ag4 103.59(9) . . ?
Ag8 S9 Ag4 72.28(5) . . ?
P5 S10 Ag6 99.26(9) . . ?
P5 S10 Ag2 110.37(9) . . ?
Ag6 S10 Ag2 71.85(4) . . ?
P6 S11 Ag8 104.10(9) . . ?
P6 S12 Ag7 101.21(9) . . ?
P6 S12 Ag11 108.21(9) . . ?
Ag7 S12 Ag11 84.50(6) . . ?
P7 S13 Ag7 99.46(9) . . ?
P7 S13 Ag2 110.58(8) . . ?
Ag7 S13 Ag2 75.03(5) . . ?
P7 S14 Ag9 102.66(9) . . ?
P7 S14 Ag5 102.16(9) . . ?
Ag9 S14 Ag5 71.90(5) . . ?
P8 S15 Ag9 101.80(9) . . ?
P8 S16 Ag10 102.71(9) . . ?
P8 S16 Ag6 99.49(8) . . ?
Ag10 S16 Ag6 75.05(5) . . ?
O18 S17 O17 118.8(6) . . ?
O18 S17 O19 112.8(7) . . ?
O17 S17 O19 112.2(6) . . ?
O18 S17 C49 106.4(5) . . ?
O17 S17 C49 101.9(5) . . ?
O19 S17 C49 102.5(5) . . ?
O19B S17B O18B 115(2) . . ?
O19B S17B O17B 121(2) . . ?
O18B S17B O17B 116.7(18) . . ?
O19B S17B C49B 99.9(16) . . ?
O18B S17B C49B 102.5(17) . . ?
O17B S17B C49B 95.3(17) . . ?
O1 P1 O2 103.4(2) . . ?
O1 P1 S1 113.2(2) . . ?
O2 P1 S1 108.3(2) . . ?
O1 P1 S2 101.8(2) . . ?
O2 P1 S2 110.1(2) . . ?
S1 P1 S2 118.82(11) . . ?
O3 P2 O4 102.4(3) . . ?
O3 P2 S3 110.8(2) . . ?
O4 P2 S3 109.8(2) . . ?
O3 P2 S4 107.2(2) . . ?
O4 P2 S4 107.6(2) . . ?
S3 P2 S4 117.99(12) . . ?
O6 P3 O5 102.9(3) . . ?
O6 P3 S6 111.9(2) . . ?
O5 P3 S6 107.9(2) . . ?
O6 P3 S5 104.2(2) . . ?
O5 P3 S5 109.6(2) . . ?
S6 P3 S5 119.11(12) . . ?
O8 P4 O7 101.5(3) . . ?
O8 P4 S7 111.90(19) . . ?
O7 P4 S7 109.4(2) . . ?
O8 P4 S8 105.8(2) . . ?
O7 P4 S8 109.45(19) . . ?
S7 P4 S8 117.61(10) . . ?
O10 P5 O9 91.0(4) . . ?
O9 P5 O10B 118.7(4) . . ?
O10 P5 S10 110.4(4) . . ?
O9 P5 S10 104.6(2) . . ?
O10B P5 S10 108.0(3) . . ?
O10 P5 S9 115.4(4) . . ?
O9 P5 S9 110.4(2) . . ?
O10B P5 S9 95.5(3) . . ?
S10 P5 S9 120.40(11) . . ?
O12 P6 O11 104.7(3) . . ?
O12 P6 S11 107.7(2) . . ?
O11 P6 S11 108.6(2) . . ?
O12 P6 S12 109.4(2) . . ?
O11 P6 S12 106.5(2) . . ?
S11 P6 S12 118.98(11) . . ?
O13 P7 O14 105.5(3) . . ?
O13 P7 S13 105.8(2) . . ?
O14 P7 S13 110.3(2) . . ?
O13 P7 S14 109.7(2) . . ?
O14 P7 S14 104.86(19) . . ?
S13 P7 S14 119.92(11) . . ?
O15 P8 O16 107.6(3) . . ?
O15 P8 S15 110.3(2) . . ?
O16 P8 S15 107.6(2) . . ?
O15 P8 S16 102.2(2) . . ?
O16 P8 S16 110.2(2) . . ?
S15 P8 S16 118.48(11) . . ?
C1 O1 P1 123.8(4) . . ?
C4 O2 P1 120.9(4) . . ?
C7 O3 P2 123.5(5) . . ?
C10 O4 P2 122.7(5) . . ?
C13 O5 P3 120.2(4) . . ?
C16 O6 P3 122.6(4) . . ?
C19 O7 P4 124.7(4) . . ?
C22 O8 P4 118.6(4) . . ?
C25 O9 P5 123.7(5) . . ?
C28 O10 P5 122.3(9) . . ?
C28B O10B P5 124.1(9) . . ?
C31 O11 P6 123.6(5) . . ?
C34 O12 P6 125.9(5) . . ?
C37 O13 P7 121.8(6) . . ?
C37B O13 P7 136.7(14) . . ?
C40B O14 P7 114.2(9) . . ?
C40 O14 P7 126.9(5) . . ?
C43 O15 P8 122.9(5) . . ?
C46 O16 P8 125.8(4) . . ?
O1 C1 C2 107.3(6) . . ?
O1 C1 C3 107.6(6) . . ?
C2 C1 C3 112.4(6) . . ?
O1 C1 H1 109.8 . . ?
C2 C1 H1 109.8 . . ?
C3 C1 H1 109.8 . . ?
C1 C2 H2A 109.5 . . ?
C1 C2 H2B 109.5 . . ?
H2A C2 H2B 109.5 . . ?
C1 C2 H2C 109.5 . . ?
H2A C2 H2C 109.5 . . ?
H2B C2 H2C 109.5 . . ?
C1 C3 H3A 109.5 . . ?
C1 C3 H3B 109.5 . . ?
H3A C3 H3B 109.5 . . ?
C1 C3 H3C 109.5 . . ?
H3A C3 H3C 109.5 . . ?
H3B C3 H3C 109.5 . . ?
O2 C4 C5 106.0(6) . . ?
O2 C4 C6 109.2(6) . . ?
C5 C4 C6 112.2(6) . . ?
O2 C4 H4 109.8 . . ?
C5 C4 H4 109.8 . . ?
C6 C4 H4 109.8 . . ?
C4 C5 H5A 109.5 . . ?
C4 C5 H5B 109.5 . . ?
H5A C5 H5B 109.5 . . ?
C4 C5 H5C 109.5 . . ?
H5A C5 H5C 109.5 . . ?
H5B C5 H5C 109.5 . . ?
C4 C6 H6A 109.5 . . ?
C4 C6 H6B 109.5 . . ?
H6A C6 H6B 109.5 . . ?
C4 C6 H6C 109.5 . . ?
H6A C6 H6C 109.5 . . ?
H6B C6 H6C 109.5 . . ?
O3 C7 C8 110.9(7) . . ?
O3 C7 C9 105.9(7) . . ?
C8 C7 C9 112.8(7) . . ?
O3 C7 H7 109.0 . . ?
C8 C7 H7 109.0 . . ?
C9 C7 H7 109.0 . . ?
C7 C8 H8A 109.5 . . ?
C7 C8 H8B 109.5 . . ?
H8A C8 H8B 109.5 . . ?
C7 C8 H8C 109.5 . . ?
H8A C8 H8C 109.5 . . ?
H8B C8 H8C 109.5 . . ?
C7 C9 H9A 109.5 . . ?
C7 C9 H9B 109.5 . . ?
H9A C9 H9B 109.5 . . ?
C7 C9 H9C 109.5 . . ?
H9A C9 H9C 109.5 . . ?
H9B C9 H9C 109.5 . . ?
O4 C10 C12 107.1(8) . . ?
O4 C10 C11 106.4(7) . . ?
C12 C10 C11 114.6(8) . . ?
O4 C10 H10 109.5 . . ?
C12 C10 H10 109.5 . . ?
C11 C10 H10 109.5 . . ?
C10 C11 H11A 109.5 . . ?
C10 C11 H11B 109.5 . . ?
H11A C11 H11B 109.5 . . ?
C10 C11 H11C 109.5 . . ?
H11A C11 H11C 109.5 . . ?
H11B C11 H11C 109.5 . . ?
C10 C12 H12A 109.5 . . ?
C10 C12 H12B 109.5 . . ?
H12A C12 H12B 109.5 . . ?
C10 C12 H12C 109.5 . . ?
H12A C12 H12C 109.5 . . ?
H12B C12 H12C 109.5 . . ?
O5 C13 C15 106.9(6) . . ?
O5 C13 C14 107.3(7) . . ?
C15 C13 C14 113.8(7) . . ?
O5 C13 H13 109.6 . . ?
C15 C13 H13 109.6 . . ?
C14 C13 H13 109.6 . . ?
C13 C14 H14A 109.5 . . ?
C13 C14 H14B 109.5 . . ?
H14A C14 H14B 109.5 . . ?
C13 C14 H14C 109.5 . . ?
H14A C14 H14C 109.5 . . ?
H14B C14 H14C 109.5 . . ?
C13 C15 H15A 109.5 . . ?
C13 C15 H15B 109.5 . . ?
H15A C15 H15B 109.5 . . ?
C13 C15 H15C 109.5 . . ?
H15A C15 H15C 109.5 . . ?
H15B C15 H15C 109.5 . . ?
O6 C16 C18 107.4(6) . . ?
O6 C16 C17 107.3(6) . . ?
C18 C16 C17 113.0(7) . . ?
O6 C16 H16 109.7 . . ?
C18 C16 H16 109.7 . . ?
C17 C16 H16 109.7 . . ?
C16 C17 H17A 109.5 . . ?
C16 C17 H17B 109.5 . . ?
H17A C17 H17B 109.5 . . ?
C16 C17 H17C 109.5 . . ?
H17A C17 H17C 109.5 . . ?
H17B C17 H17C 109.5 . . ?
C16 C18 H18A 109.5 . . ?
C16 C18 H18B 109.5 . . ?
H18A C18 H18B 109.5 . . ?
C16 C18 H18C 109.5 . . ?
H18A C18 H18C 109.5 . . ?
H18B C18 H18C 109.5 . . ?
O7 C19 C21 107.0(8) . . ?
O7 C19 C20 108.6(6) . . ?
C21 C19 C20 112.8(7) . . ?
O7 C19 H19 109.4 . . ?
C21 C19 H19 109.4 . . ?
C20 C19 H19 109.4 . . ?
C19 C20 H20A 109.5 . . ?
C19 C20 H20B 109.5 . . ?
H20A C20 H20B 109.5 . . ?
C19 C20 H20C 109.5 . . ?
H20A C20 H20C 109.5 . . ?
H20B C20 H20C 109.5 . . ?
C19 C21 H21A 109.5 . . ?
C19 C21 H21B 109.5 . . ?
H21A C21 H21B 109.5 . . ?
C19 C21 H21C 109.5 . . ?
H21A C21 H21C 109.5 . . ?
H21B C21 H21C 109.5 . . ?
C23 C22 O8 106.9(6) . . ?
C23 C22 C24 113.9(7) . . ?
O8 C22 C24 107.2(6) . . ?
C23 C22 H22 109.5 . . ?
O8 C22 H22 109.5 . . ?
C24 C22 H22 109.5 . . ?
C22 C23 H23A 109.5 . . ?
C22 C23 H23B 109.5 . . ?
H23A C23 H23B 109.5 . . ?
C22 C23 H23C 109.5 . . ?
H23A C23 H23C 109.5 . . ?
H23B C23 H23C 109.5 . . ?
C22 C24 H24A 109.5 . . ?
C22 C24 H24B 109.5 . . ?
H24A C24 H24B 109.5 . . ?
C22 C24 H24C 109.5 . . ?
H24A C24 H24C 109.5 . . ?
H24B C24 H24C 109.5 . . ?
C27 C25 O9 111.5(8) . . ?
C27 C25 C26 113.8(8) . . ?
O9 C25 C26 104.7(7) . . ?
C27 C25 H25 108.9 . . ?
O9 C25 H25 108.9 . . ?
C26 C25 H25 108.9 . . ?
C25 C26 H26A 109.5 . . ?
C25 C26 H26B 109.5 . . ?
H26A C26 H26B 109.5 . . ?
C25 C26 H26C 109.5 . . ?
H26A C26 H26C 109.5 . . ?
H26B C26 H26C 109.5 . . ?
C25 C27 H27A 109.5 . . ?
C25 C27 H27B 109.5 . . ?
H27A C27 H27B 109.5 . . ?
C25 C27 H27C 109.5 . . ?
H27A C27 H27C 109.5 . . ?
H27B C27 H27C 109.5 . . ?
O10 C28 C29 106.2(11) . . ?
O10 C28 C30 112.6(9) . . ?
C29 C28 C30 111.1(13) . . ?
O10 C28 H28 109.0 . . ?
C29 C28 H28 109.0 . . ?
C30 C28 H28 109.0 . . ?
C28 C29 H29A 109.5 . . ?
C28 C29 H29B 109.5 . . ?
H29A C29 H29B 109.5 . . ?
C28 C29 H29C 109.5 . . ?
H29A C29 H29C 109.5 . . ?
H29B C29 H29C 109.5 . . ?
C28 C30 H30A 109.5 . . ?
C28 C30 H30B 109.5 . . ?
H30A C30 H30B 109.5 . . ?
C28 C30 H30C 109.5 . . ?
H30A C30 H30C 109.5 . . ?
H30B C30 H30C 109.5 . . ?
O10B C28B C29B 110.6(12) . . ?
O10B C28B C30B 105.1(11) . . ?
C29B C28B C30B 115.6(13) . . ?
O10B C28B H28B 108.4 . . ?
C29B C28B H28B 108.4 . . ?
C30B C28B H28B 108.4 . . ?
C28B C29B H29D 109.5 . . ?
C28B C29B H29E 109.5 . . ?
H29D C29B H29E 109.5 . . ?
C28B C29B H29F 109.5 . . ?
H29D C29B H29F 109.5 . . ?
H29E C29B H29F 109.5 . . ?
C28B C30B H30D 109.5 . . ?
C28B C30B H30E 109.5 . . ?
H30D C30B H30E 109.5 . . ?
C28B C30B H30F 109.5 . . ?
H30D C30B H30F 109.5 . . ?
H30E C30B H30F 109.5 . . ?
C33 C31 O11 107.8(8) . . ?
C33 C31 C32 115.8(8) . . ?
O11 C31 C32 106.0(7) . . ?
C33 C31 H31 109.0 . . ?
O11 C31 H31 109.0 . . ?
C32 C31 H31 109.0 . . ?
C31 C32 H32A 109.5 . . ?
C31 C32 H32B 109.5 . . ?
H32A C32 H32B 109.5 . . ?
C31 C32 H32C 109.5 . . ?
H32A C32 H32C 109.5 . . ?
H32B C32 H32C 109.5 . . ?
C31 C33 H33A 109.5 . . ?
C31 C33 H33B 109.5 . . ?
H33A C33 H33B 109.5 . . ?
C31 C33 H33C 109.5 . . ?
H33A C33 H33C 109.5 . . ?
H33B C33 H33C 109.5 . . ?
C36 C34 O12 110.6(7) . . ?
C36 C34 C35 111.8(8) . . ?
O12 C34 C35 105.5(7) . . ?
C36 C34 H34 109.6 . . ?
O12 C34 H34 109.6 . . ?
C35 C34 H34 109.6 . . ?
C34 C35 H35A 109.5 . . ?
C34 C35 H35B 109.5 . . ?
H35A C35 H35B 109.5 . . ?
C34 C35 H35C 109.5 . . ?
H35A C35 H35C 109.5 . . ?
H35B C35 H35C 109.5 . . ?
C34 C36 H36A 109.5 . . ?
C34 C36 H36B 109.5 . . ?
H36A C36 H36B 109.5 . . ?
C34 C36 H36C 109.5 . . ?
H36A C36 H36C 109.5 . . ?
H36B C36 H36C 109.5 . . ?
C39 C37 O13 108.2(9) . . ?
C39 C37 C38 110.4(17) . . ?
O13 C37 C38 102.0(11) . . ?
C39 C37 H37 111.9 . . ?
O13 C37 H37 111.9 . . ?
C38 C37 H37 111.9 . . ?
C37 C38 H38A 109.5 . . ?
C37 C38 H38B 109.5 . . ?
H38A C38 H38B 109.5 . . ?
C37 C38 H38C 109.5 . . ?
H38A C38 H38C 109.5 . . ?
H38B C38 H38C 109.5 . . ?
C37 C39 H39A 109.5 . . ?
C37 C39 H39B 109.5 . . ?
H39A C39 H39B 109.5 . . ?
C37 C39 H39C 109.5 . . ?
H39A C39 H39C 109.5 . . ?
H39B C39 H39C 109.5 . . ?
C42 C40 C41 113.5(10) . . ?
C42 C40 O14 107.9(9) . . ?
C41 C40 O14 109.3(9) . . ?
C42 C40 H40 108.7 . . ?
C41 C40 H40 108.7 . . ?
O14 C40 H40 108.7 . . ?
C40 C41 H41A 109.5 . . ?
C40 C41 H41B 109.5 . . ?
H41A C41 H41B 109.5 . . ?
C40 C41 H41C 109.5 . . ?
H41A C41 H41C 109.5 . . ?
H41B C41 H41C 109.5 . . ?
C40 C42 H42A 109.5 . . ?
C40 C42 H42B 109.5 . . ?
H42A C42 H42B 109.5 . . ?
C40 C42 H42C 109.5 . . ?
H42A C42 H42C 109.5 . . ?
H42B C42 H42C 109.5 . . ?
C39B C37B O13 103(2) . . ?
C39B C37B C38B 138(5) . . ?
O13 C37B C38B 110(3) . . ?
C39B C37B H37B 99.6 . . ?
O13 C37B H37B 99.6 . . ?
C38B C37B H37B 99.6 . . ?
C37B C38B H38D 109.5 . . ?
C37B C38B H38E 109.5 . . ?
H38D C38B H38E 109.5 . . ?
C37B C38B H38F 109.5 . . ?
H38D C38B H38F 109.5 . . ?
H38E C38B H38F 109.5 . . ?
C37B C39B H39D 109.5 . . ?
C37B C39B H39E 109.5 . . ?
H39D C39B H39E 109.5 . . ?
C37B C39B H39F 109.5 . . ?
H39D C39B H39F 109.5 . . ?
H39E C39B H39F 109.5 . . ?
C42B C40B C41B 113.8(19) . . ?
C42B C40B O14 106.1(13) . . ?
C41B C40B O14 100.3(13) . . ?
C42B C40B H40B 112.0 . . ?
C41B C40B H40B 112.0 . . ?
O14 C40B H40B 112.0 . . ?
C40B C41B H41D 109.5 . . ?
C40B C41B H41E 109.5 . . ?
H41D C41B H41E 109.5 . . ?
C40B C41B H41F 109.5 . . ?
H41D C41B H41F 109.5 . . ?
H41E C41B H41F 109.5 . . ?
C40B C42B H42D 109.5 . . ?
C40B C42B H42E 109.5 . . ?
H42D C42B H42E 109.5 . . ?
C40B C42B H42F 109.5 . . ?
H42D C42B H42F 109.5 . . ?
H42E C42B H42F 109.5 . . ?
O15 C43 C44 107.6(7) . . ?
O15 C43 C45 107.1(6) . . ?
C44 C43 C45 113.5(8) . . ?
O15 C43 H43 109.5 . . ?
C44 C43 H43 109.5 . . ?
C45 C43 H43 109.5 . . ?
C43 C44 H44A 109.5 . . ?
C43 C44 H44B 109.5 . . ?
H44A C44 H44B 109.5 . . ?
C43 C44 H44C 109.5 . . ?
H44A C44 H44C 109.5 . . ?
H44B C44 H44C 109.5 . . ?
C43 C45 H45A 109.5 . . ?
C43 C45 H45B 109.5 . . ?
H45A C45 H45B 109.5 . . ?
C43 C45 H45C 109.5 . . ?
H45A C45 H45C 109.5 . . ?
H45B C45 H45C 109.5 . . ?
O16 C46 C47 105.3(6) . . ?
O16 C46 C48 110.8(6) . . ?
C47 C46 C48 113.6(7) . . ?
O16 C46 H46 109.0 . . ?
C47 C46 H46 109.0 . . ?
C48 C46 H46 109.0 . . ?
C46 C47 H47A 109.5 . . ?
C46 C47 H47B 109.5 . . ?
H47A C47 H47B 109.5 . . ?
C46 C47 H47C 109.5 . . ?
H47A C47 H47C 109.5 . . ?
H47B C47 H47C 109.5 . . ?
C46 C48 H48A 109.5 . . ?
C46 C48 H48B 109.5 . . ?
H48A C48 H48B 109.5 . . ?
C46 C48 H48C 109.5 . . ?
H48A C48 H48C 109.5 . . ?
H48B C48 H48C 109.5 . . ?
F2 C49 F1 105.3(10) . . ?
F2 C49 F3 104.9(9) . . ?
F1 C49 F3 105.5(10) . . ?
F2 C49 S17 112.8(7) . . ?
F1 C49 S17 115.5(8) . . ?
F3 C49 S17 112.1(8) . . ?
F1B C49B F3B 100(3) . . ?
F1B C49B F2B 113(3) . . ?
F3B C49B F2B 111(3) . . ?
F1B C49B S17B 109(2) . . ?
F3B C49B S17B 111(2) . . ?
F2B C49B S17B 111.8(19) . . ?
Cl2 C50 Cl1 108.3(13) . . ?
Cl2 C50 H50A 110.0 . . ?
Cl1 C50 H50A 110.0 . . ?
Cl2 C50 H50B 110.0 . . ?
Cl1 C50 H50B 110.0 . . ?
H50A C50 H50B 108.4 . . ?
Cl4 C51 Cl3 110.9(5) . . ?
Cl4 C51 H51A 109.5 . . ?
Cl3 C51 H51A 109.5 . . ?
Cl4 C51 H51B 109.5 . . ?
Cl3 C51 H51B 109.5 . . ?
H51A C51 H51B 108.1 . . ?

loop_
_geom_bond_atom_site_label_1
_geom_bond_atom_site_label_2
_geom_bond_distance
_geom_bond_site_symmetry_2
_geom_bond_publ_flag
Ag1 S4 2.543(2) . ?
Ag1 S6 2.7382(18) . ?
Ag1 Ag4 2.7917(7) . ?
Ag1 Ag2 2.8326(7) . ?
Ag1 Ag3 2.8365(7) . ?
Ag1 Ag5 2.8453(7) . ?
Ag1 Ag11 3.0098(9) . ?
Ag1 Ag7 3.0758(8) . ?
Ag1 Ag8 3.2167(8) . ?
Ag2 S13 2.6222(18) . ?
Ag2 S10 2.6525(17) . ?
Ag2 Ag3 2.8407(7) . ?
Ag2 Ag4 2.9003(7) . ?
Ag2 Ag5 2.9080(7) . ?
Ag2 Ag6 3.0514(8) . ?
Ag2 Ag7 3.1519(8) . ?
Ag2 Ag8 3.2907(8) . ?
Ag2 Ag9 3.2957(8) . ?
Ag3 S8 2.5663(17) . ?
Ag3 S1 2.7220(17) . ?
Ag3 Ag5 2.7686(7) . ?
Ag3 Ag4 2.8017(7) . ?
Ag3 Ag10 2.9219(7) . ?
Ag3 Ag6 3.1093(8) . ?
Ag3 Ag9 3.2026(8) . ?
Ag4 S9 2.5898(18) . ?
Ag4 S7 2.6126(17) . ?
Ag4 S6 2.6153(18) . ?
Ag4 Ag6 2.9508(8) . ?
Ag4 Ag8 3.0238(7) . ?
Ag5 S3 2.5863(18) . ?
Ag5 S14 2.5965(18) . ?
Ag5 S1 2.6258(16) . ?
Ag5 Ag7 2.9155(7) . ?
Ag5 Ag9 3.0136(8) . ?
Ag6 S10 2.5460(17) . ?
Ag6 S16 2.5681(18) . ?
Ag6 S7 2.6101(17) . ?
Ag6 Ag10 3.0787(7) . ?
Ag7 S12 2.5074(19) . ?
Ag7 S13 2.5529(19) . ?
Ag7 S3 2.5993(18) . ?
Ag7 Ag11 3.3783(9) . ?
Ag8 S11 2.4352(18) . ?
Ag8 S5 2.5010(19) . ?
Ag8 S9 2.5369(19) . ?
Ag9 S15 2.4522(18) . ?
Ag9 S2 2.5313(17) . ?
Ag9 S14 2.5358(18) . ?
Ag9 Ag10 3.2170(7) . ?
Ag10 S16 2.4853(18) . ?
Ag10 S2 2.4927(18) . ?
Ag10 S8 2.5267(18) . ?
Ag11 S12 2.5170(19) . ?
Ag11 S5 2.527(2) . ?
Ag11 S4 2.5659(19) . ?
Cl1 C50 1.84(2) . ?
Cl2 C50 1.77(2) . ?
Cl3 C51 1.763(11) . ?
Cl4 C51 1.748(10) . ?
S1 P1 2.007(2) . ?
S2 P1 2.020(2) . ?
S3 P2 2.008(3) . ?
S4 P2 2.011(3) . ?
S5 P3 2.014(2) . ?
S6 P3 2.004(3) . ?
S7 P4 2.002(2) . ?
S8 P4 2.018(2) . ?
S9 P5 2.007(3) . ?
S10 P5 2.006(2) . ?
S11 P6 1.986(3) . ?
S12 P6 2.033(3) . ?
S13 P7 2.009(2) . ?
S14 P7 2.011(2) . ?
S15 P8 1.985(2) . ?
S16 P8 2.032(2) . ?
S17 O18 1.412(9) . ?
S17 O17 1.423(9) . ?
S17 O19 1.462(9) . ?
S17 C49 1.788(11) . ?
S17B O19B 1.39(3) . ?
S17B O18B 1.40(3) . ?
S17B O17B 1.46(3) . ?
S17B C49B 1.790(14) . ?
P1 O1 1.568(5) . ?
P1 O2 1.578(4) . ?
P2 O3 1.572(5) . ?
P2 O4 1.583(5) . ?
P3 O6 1.572(5) . ?
P3 O5 1.581(5) . ?
P4 O8 1.569(5) . ?
P4 O7 1.584(5) . ?
P5 O10 1.563(9) . ?
P5 O9 1.565(6) . ?
P5 O10B 1.643(10) . ?
P6 O12 1.575(5) . ?
P6 O11 1.586(5) . ?
P7 O13 1.567(5) . ?
P7 O14 1.583(5) . ?
P8 O15 1.575(5) . ?
P8 O16 1.578(5) . ?
F1 C49 1.356(6) . ?
F2 C49 1.355(6) . ?
F3 C49 1.371(6) . ?
F1B C49B 1.357(9) . ?
F2B C49B 1.359(9) . ?
F3B C49B 1.359(9) . ?
O1 C1 1.464(8) . ?
O2 C4 1.488(8) . ?
O3 C7 1.482(9) . ?
O4 C10 1.468(9) . ?
O5 C13 1.473(9) . ?
O6 C16 1.476(8) . ?
O7 C19 1.466(9) . ?
O8 C22 1.498(8) . ?
O9 C25 1.486(9) . ?
O10 C28 1.441(8) . ?
O10B C28B 1.447(11) . ?
O11 C31 1.514(10) . ?
O12 C34 1.476(9) . ?
O13 C37 1.493(12) . ?
O13 C37B 1.496(15) . ?
O14 C40B 1.510(12) . ?
O14 C40 1.513(11) . ?
O15 C43 1.477(9) . ?
O16 C46 1.481(8) . ?
C1 C2 1.520(10) . ?
C1 C3 1.525(10) . ?
C1 H1 1.0000 . ?
C2 H2A 0.9800 . ?
C2 H2B 0.9800 . ?
C2 H2C 0.9800 . ?
C3 H3A 0.9800 . ?
C3 H3B 0.9800 . ?
C3 H3C 0.9800 . ?
C4 C5 1.497(10) . ?
C4 C6 1.511(10) . ?
C4 H4 1.0000 . ?
C5 H5A 0.9800 . ?
C5 H5B 0.9800 . ?
C5 H5C 0.9800 . ?
C6 H6A 0.9800 . ?
C6 H6B 0.9800 . ?
C6 H6C 0.9800 . ?
C7 C8 1.487(13) . ?
C7 C9 1.493(11) . ?
C7 H7 1.0000 . ?
C8 H8A 0.9800 . ?
C8 H8B 0.9800 . ?
C8 H8C 0.9800 . ?
C9 H9A 0.9800 . ?
C9 H9B 0.9800 . ?
C9 H9C 0.9800 . ?
C10 C12 1.479(14) . ?
C10 C11 1.521(14) . ?
C10 H10 1.0000 . ?
C11 H11A 0.9800 . ?
C11 H11B 0.9800 . ?
C11 H11C 0.9800 . ?
C12 H12A 0.9800 . ?
C12 H12B 0.9800 . ?
C12 H12C 0.9800 . ?
C13 C15 1.496(10) . ?
C13 C14 1.515(10) . ?
C13 H13 1.0000 . ?
C14 H14A 0.9800 . ?
C14 H14B 0.9800 . ?
C14 H14C 0.9800 . ?
C15 H15A 0.9800 . ?
C15 H15B 0.9800 . ?
C15 H15C 0.9800 . ?
C16 C18 1.496(11) . ?
C16 C17 1.501(11) . ?
C16 H16 1.0000 . ?
C17 H17A 0.9800 . ?
C17 H17B 0.9800 . ?
C17 H17C 0.9800 . ?
C18 H18A 0.9800 . ?
C18 H18B 0.9800 . ?
C18 H18C 0.9800 . ?
C19 C21 1.498(12) . ?
C19 C20 1.504(12) . ?
C19 H19 1.0000 . ?
C20 H20A 0.9800 . ?
C20 H20B 0.9800 . ?
C20 H20C 0.9800 . ?
C21 H21A 0.9800 . ?
C21 H21B 0.9800 . ?
C21 H21C 0.9800 . ?
C22 C23 1.493(11) . ?
C22 C24 1.501(11) . ?
C22 H22 1.0000 . ?
C23 H23A 0.9800 . ?
C23 H23B 0.9800 . ?
C23 H23C 0.9800 . ?
C24 H24A 0.9800 . ?
C24 H24B 0.9800 . ?
C24 H24C 0.9800 . ?
C25 C27 1.476(15) . ?
C25 C26 1.517(13) . ?
C25 H25 1.0000 . ?
C26 H26A 0.9800 . ?
C26 H26B 0.9800 . ?
C26 H26C 0.9800 . ?
C27 H27A 0.9800 . ?
C27 H27B 0.9800 . ?
C27 H27C 0.9800 . ?
C28 C29 1.516(16) . ?
C28 C30 1.530(14) . ?
C28 H28 1.0000 . ?
C29 H29A 0.9800 . ?
C29 H29B 0.9800 . ?
C29 H29C 0.9800 . ?
C30 H30A 0.9800 . ?
C30 H30B 0.9800 . ?
C30 H30C 0.9800 . ?
C28B C29B 1.517(16) . ?
C28B C30B 1.524(14) . ?
C28B H28B 1.0000 . ?
C29B H29D 0.9800 . ?
C29B H29E 0.9800 . ?
C29B H29F 0.9800 . ?
C30B H30D 0.9800 . ?
C30B H30E 0.9800 . ?
C30B H30F 0.9800 . ?
C31 C33 1.448(13) . ?
C31 C32 1.523(13) . ?
C31 H31 1.0000 . ?
C32 H32A 0.9800 . ?
C32 H32B 0.9800 . ?
C32 H32C 0.9800 . ?
C33 H33A 0.9800 . ?
C33 H33B 0.9800 . ?
C33 H33C 0.9800 . ?
C34 C36 1.472(12) . ?
C34 C35 1.491(14) . ?
C34 H34 1.0000 . ?
C35 H35A 0.9800 . ?
C35 H35B 0.9800 . ?
C35 H35C 0.9800 . ?
C36 H36A 0.9800 . ?
C36 H36B 0.9800 . ?
C36 H36C 0.9800 . ?
C37 C39 1.466(16) . ?
C37 C38 1.51(2) . ?
C37 H37 1.0000 . ?
C38 H38A 0.9800 . ?
C38 H38B 0.9800 . ?
C38 H38C 0.9800 . ?
C39 H39A 0.9800 . ?
C39 H39B 0.9800 . ?
C39 H39C 0.9800 . ?
C40 C42 1.492(15) . ?
C40 C41 1.496(14) . ?
C40 H40 1.0000 . ?
C41 H41A 0.9800 . ?
C41 H41B 0.9800 . ?
C41 H41C 0.9800 . ?
C42 H42A 0.9800 . ?
C42 H42B 0.9800 . ?
C42 H42C 0.9800 . ?
C37B C39B 1.472(18) . ?
C37B C38B 1.51(2) . ?
C37B H37B 1.0000 . ?
C38B H38D 0.9800 . ?
C38B H38E 0.9800 . ?
C38B H38F 0.9800 . ?
C39B H39D 0.9800 . ?
C39B H39E 0.9800 . ?
C39B H39F 0.9800 . ?
C40B C42B 1.492(17) . ?
C40B C41B 1.494(16) . ?
C40B H40B 1.0000 . ?
C41B H41D 0.9800 . ?
C41B H41E 0.9800 . ?
C41B H41F 0.9800 . ?
C42B H42D 0.9800 . ?
C42B H42E 0.9800 . ?
C42B H42F 0.9800 . ?
C43 C44 1.479(13) . ?
C43 C45 1.518(12) . ?
C43 H43 1.0000 . ?
C44 H44A 0.9800 . ?
C44 H44B 0.9800 . ?
C44 H44C 0.9800 . ?
C45 H45A 0.9800 . ?
C45 H45B 0.9800 . ?
C45 H45C 0.9800 . ?
C46 C47 1.501(11) . ?
C46 C48 1.510(11) . ?
C46 H46 1.0000 . ?
C47 H47A 0.9800 . ?
C47 H47B 0.9800 . ?
C47 H47C 0.9800 . ?
C48 H48A 0.9800 . ?
C48 H48B 0.9800 . ?
C48 H48C 0.9800 . ?
C50 H50A 0.9900 . ?
C50 H50B 0.9900 . ?
C51 H51A 0.9900 . ?
C51 H51B 0.9900 . ?
